data_7005053
loop_
_publ_author_name
'Nagataki, Takayuki'
'Ishii, Kenta'
'Tachi, Yoshimitsu'
'Itoh, Shinobu'

_publ_section_title
;
 Ligand effects on Ni(II)-catalysed alkane-hydroxylation with m-CPBA.
;
_journal_issue 11
_journal_name_full 'Dalton transactions (Cambridge, England : 2003)'
_journal_page_first 1120
_journal_page_last 1128
_journal_paper_doi 10.1039/b615503k
_journal_year 2007
_chemical_formula_moiety 'C23 H27 N4 Ni O2, C24 H20 B '
_chemical_formula_sum 'C47 H47 B N4 Ni O2'
_chemical_formula_weight 769.42
_space_group_IT_number 2
_symmetry_cell_setting triclinic
_symmetry_Int_Tables_number 2
_symmetry_space_group_name_Hall '-P 1'
_symmetry_space_group_name_H-M 'P -1'
_cell_angle_alpha 96.83(2)
_cell_angle_beta 93.04(2)
_cell_angle_gamma 107.82(3)
_cell_formula_units_Z 2
_cell_length_a 11.663(8)
_cell_length_b 13.381(9)
_cell_length_c 13.386(9)
_cell_measurement_reflns_used 15738
_cell_measurement_temperature 173.1
_cell_measurement_theta_max 27.4
_cell_measurement_theta_min 3.0
_cell_volume 1966(2)
_computing_cell_refinement PROCESS-AUTO
_computing_data_collection PROCESS-AUTO
_computing_data_reduction CrystalStructure
_computing_molecular_graphics ORTEP3
_computing_publication_material 'CrystalStructure 3.7.0'
_computing_structure_refinement CRYSTALS
_computing_structure_solution SIR92
_diffrn_detector_area_resol_mean 10.00
_diffrn_measured_fraction_theta_full 0.957
_diffrn_measured_fraction_theta_max 0.957
_diffrn_measurement_device_type 'Rigaku RAXIS-RAPID'
_diffrn_measurement_method \w
_diffrn_radiation_type 'Mo K\a'
_diffrn_radiation_wavelength 0.71075
_diffrn_reflns_av_R_equivalents 0.052
_diffrn_reflns_limit_h_max 14
_diffrn_reflns_limit_h_min -15
_diffrn_reflns_limit_k_max 17
_diffrn_reflns_limit_k_min -17
_diffrn_reflns_limit_l_max 17
_diffrn_reflns_limit_l_min -16
_diffrn_reflns_number 18122
_diffrn_reflns_theta_full 27.43
_diffrn_reflns_theta_max 27.43
_exptl_absorpt_coefficient_mu 0.538
_exptl_absorpt_correction_T_max 0.828
_exptl_absorpt_correction_T_min 0.448
_exptl_absorpt_correction_type multi-scan
_exptl_absorpt_process_details
;
Higashi, T. (1995). Program for Absorption Correction.
Rigaku Corporation, Tokyo, Japan.
;
_exptl_crystal_colour blue
_exptl_crystal_density_diffrn 1.300
_exptl_crystal_density_method 'not measured'
_exptl_crystal_description prism
_exptl_crystal_F_000 812.00
_exptl_crystal_size_max 0.55
_exptl_crystal_size_mid 0.45
_exptl_crystal_size_min 0.35
_refine_diff_density_max 1.52
_refine_diff_density_min -0.60
_refine_ls_extinction_method none
_refine_ls_goodness_of_fit_ref 1.001
_refine_ls_hydrogen_treatment refall
_refine_ls_number_parameters 543
_refine_ls_number_reflns 6839
_refine_ls_R_factor_gt 0.0514
_refine_ls_shift/su_max 0.0000
_refine_ls_structure_factor_coef F
_refine_ls_weighting_details 'w = 1/[0.0010Fo^2^ + 1.5000\s(Fo^2^)]'
_refine_ls_weighting_scheme calc
_refine_ls_wR_factor_ref 0.0671
_reflns_number_gt 6802
_reflns_number_total 8593
_reflns_threshold_expression F^2^>2.0\s(F^2^)
_cod_data_source_file b615503k.txt
_cod_data_source_block '_[Ni(TEPA)(OAc)]BPh4_(2a)'
_cod_original_formula_sum 'C47 H47 B N4 Ni O2 '
_cod_database_code 7005053

loop_
_symmetry_equiv_pos_site_id
_symmetry_equiv_pos_as_xyz
1 +X,+Y,+Z
2 -X,-Y,-Z

loop_
_atom_site_label
_atom_site_type_symbol
_atom_site_fract_x
_atom_site_fract_y
_atom_site_fract_z
_atom_site_U_iso_or_equiv
_atom_site_adp_type
_atom_site_occupancy
_atom_site_symmetry_multiplicity
_atom_site_calc_flag
_atom_site_refinement_flags
_atom_site_disorder_assembly
_atom_site_disorder_group
Ni(1) Ni 0.40621(3) 0.36299(3) 0.74112(2) 0.01941(9) Uani 1.00 1 d . . .
O(1) O 0.46756(17) 0.50379(14) 0.84354(13) 0.0248(5) Uani 1.00 1 d . . .
O(2) O 0.56545(17) 0.48562(14) 0.71031(12) 0.0254(5) Uani 1.00 1 d . . .
N(1) N 0.3784(2) 0.23984(18) 0.62124(17) 0.0243(6) Uani 1.00 1 d . . .
N(2) N 0.3148(2) 0.44128(18) 0.64911(16) 0.0222(5) Uani 1.00 1 d . . .
N(3) N 0.2534(2) 0.29348(18) 0.81246(16) 0.0227(6) Uani 1.00 1 d . . .
N(4) N 0.5224(2) 0.30402(18) 0.82803(17) 0.0249(6) Uani 1.00 1 d . . .
C(1) C 0.4108(3) 0.2898(2) 0.5264(2) 0.0491(11) Uani 1.00 1 d . . .
C(2) C 0.3410(3) 0.3501(2) 0.4846(2) 0.0374(9) Uani 1.00 1 d . . .
C(3) C 0.3187(2) 0.4405(2) 0.5484(2) 0.0239(7) Uani 1.00 1 d . . .
C(4) C 0.2947(2) 0.5184(2) 0.4989(2) 0.0280(7) Uani 1.00 1 d . . .
C(5) C 0.2627(2) 0.5986(2) 0.5522(2) 0.0327(8) Uani 1.00 1 d . . .
C(6) C 0.2533(2) 0.5976(2) 0.6546(2) 0.0367(9) Uani 1.00 1 d . . .
C(7) C 0.2789(2) 0.5187(2) 0.6993(2) 0.0292(8) Uani 1.00 1 d . . .
C(8) C 0.2477(3) 0.1771(2) 0.6036(2) 0.0486(10) Uani 1.00 1 d . . .
C(9) C 0.1945(3) 0.1272(2) 0.6940(2) 0.0363(8) Uani 1.00 1 d . . .
C(10) C 0.1718(2) 0.1983(2) 0.7817(2) 0.0248(7) Uani 1.00 1 d . . .
C(11) C 0.0679(2) 0.1614(2) 0.8305(2) 0.0294(7) Uani 1.00 1 d . . .
C(12) C 0.0456(2) 0.2240(2) 0.9118(2) 0.0300(8) Uani 1.00 1 d . . .
C(13) C 0.1302(2) 0.3218(2) 0.9453(2) 0.0301(8) Uani 1.00 1 d . . .
C(14) C 0.2316(2) 0.3537(2) 0.8942(2) 0.0263(7) Uani 1.00 1 d . . .
C(15) C 0.4577(3) 0.1746(3) 0.6298(2) 0.0601(12) Uani 1.00 1 d . . .
C(16) C 0.5850(3) 0.2317(3) 0.6732(2) 0.0504(11) Uani 1.00 1 d . . .
C(17) C 0.5970(2) 0.2552(2) 0.7861(2) 0.0283(7) Uani 1.00 1 d . . .
C(18) C 0.6801(2) 0.2257(2) 0.8446(2) 0.0337(8) Uani 1.00 1 d . . .
C(19) C 0.6855(3) 0.2440(2) 0.9479(2) 0.0444(10) Uani 1.00 1 d . . .
C(20) C 0.6093(3) 0.2954(2) 0.9922(2) 0.0452(10) Uani 1.00 1 d . . .
C(21) C 0.5305(2) 0.3233(2) 0.9292(2) 0.0346(8) Uani 1.00 1 d . . .
C(22) C 0.5510(2) 0.5427(2) 0.7887(2) 0.0237(7) Uani 1.00 1 d . . .
C(23) C 0.6273(2) 0.6551(2) 0.8155(2) 0.0412(9) Uani 1.00 1 d . . .
C(24) C -0.0121(2) 0.3128(2) 0.23127(19) 0.0203(6) Uani 1.00 1 d . . .
C(25) C -0.0924(2) 0.3372(2) 0.16295(19) 0.0231(7) Uani 1.00 1 d . . .
C(26) C -0.0620(2) 0.4321(2) 0.1222(2) 0.0266(7) Uani 1.00 1 d . . .
C(27) C 0.0491(2) 0.5068(2) 0.1474(2) 0.0282(7) Uani 1.00 1 d . . .
C(28) C 0.1328(2) 0.4849(2) 0.2127(2) 0.0283(7) Uani 1.00 1 d . . .
C(29) C 0.1011(2) 0.3904(2) 0.2522(2) 0.0250(7) Uani 1.00 1 d . . .
C(30) C -0.0406(2) 0.2320(2) 0.4083(2) 0.0223(7) Uani 1.00 1 d . . .
C(31) C -0.0052(2) 0.3344(2) 0.4619(2) 0.0233(7) Uani 1.00 1 d . . .
C(32) C -0.0066(2) 0.3555(2) 0.5665(2) 0.0286(7) Uani 1.00 1 d . . .
C(33) C -0.0437(2) 0.2734(2) 0.6223(2) 0.0337(8) Uani 1.00 1 d . . .
C(34) C -0.0795(3) 0.1705(2) 0.5735(2) 0.0379(9) Uani 1.00 1 d . . .
C(35) C -0.0775(2) 0.1514(2) 0.4689(2) 0.0337(8) Uani 1.00 1 d . . .
C(36) C 0.0575(2) 0.1460(2) 0.25275(19) 0.0207(6) Uani 1.00 1 d . . .
C(37) C 0.1247(2) 0.1073(2) 0.3199(2) 0.0247(7) Uani 1.00 1 d . . .
C(38) C 0.2137(2) 0.0633(2) 0.2883(2) 0.0316(8) Uani 1.00 1 d . . .
C(39) C 0.2367(2) 0.0538(2) 0.1882(2) 0.0330(8) Uani 1.00 1 d . . .
C(40) C 0.1718(2) 0.0901(2) 0.1196(2) 0.0302(8) Uani 1.00 1 d . . .
C(41) C 0.0861(2) 0.1366(2) 0.1520(2) 0.0246(7) Uani 1.00 1 d . . .
C(42) C -0.1830(2) 0.1274(2) 0.2385(2) 0.0223(7) Uani 1.00 1 d . . .
C(43) C -0.2099(2) 0.0620(2) 0.1452(2) 0.0280(7) Uani 1.00 1 d . . .
C(44) C -0.3268(2) 0.0086(2) 0.1021(2) 0.0345(8) Uani 1.00 1 d . . .
C(45) C -0.4249(2) 0.0191(2) 0.1521(2) 0.0376(9) Uani 1.00 1 d . . .
C(46) C -0.4034(2) 0.0812(2) 0.2448(2) 0.0388(9) Uani 1.00 1 d . . .
C(47) C -0.2853(2) 0.1327(2) 0.2876(2) 0.0306(8) Uani 1.00 1 d . . .
B(1) B -0.0453(2) 0.2033(2) 0.2840(2) 0.0205(7) Uani 1.00 1 d . . .
H(11) H 0.4905 0.3377 0.5419 0.061 Uiso 1.00 1 c R . .
H(12) H 0.4110 0.2345 0.4749 0.061 Uiso 1.00 1 c R . .
H(21) H 0.3788 0.3777 0.4282 0.044 Uiso 1.00 1 c R . .
H(22) H 0.2638 0.3001 0.4622 0.044 Uiso 1.00 1 c R . .
H(4) H 0.2998 0.5160 0.4281 0.032 Uiso 1.00 1 c R . .
H(5) H 0.2480 0.6535 0.5197 0.043 Uiso 1.00 1 c R . .
H(6) H 0.2297 0.6508 0.6936 0.049 Uiso 1.00 1 c R . .
H(7) H 0.2704 0.5177 0.7694 0.037 Uiso 1.00 1 c R . .
H(81) H 0.2037 0.2225 0.5855 0.055 Uiso 1.00 1 c R . .
H(82) H 0.2382 0.1219 0.5491 0.055 Uiso 1.00 1 c R . .
H(91) H 0.1187 0.0759 0.6699 0.040 Uiso 1.00 1 c R . .
H(92) H 0.2478 0.0929 0.7193 0.040 Uiso 1.00 1 c R . .
H(111) H 0.0118 0.0933 0.8072 0.034 Uiso 1.00 1 c R . .
H(121) H -0.0260 0.2004 0.9448 0.037 Uiso 1.00 1 c R . .
H(13) H 0.1183 0.3662 1.0020 0.038 Uiso 1.00 1 c R . .
H(14) H 0.2896 0.4210 0.9170 0.032 Uiso 1.00 1 c R . .
H(151) H 0.4235 0.1252 0.6740 0.077 Uiso 1.00 1 c R . .
H(152) H 0.4582 0.1375 0.5648 0.077 Uiso 1.00 1 c R . .
H(161) H 0.6348 0.1899 0.6531 0.066 Uiso 1.00 1 c R . .
H(162) H 0.6107 0.2968 0.6464 0.066 Uiso 1.00 1 c R . .
H(18) H 0.7326 0.1923 0.8132 0.039 Uiso 1.00 1 c R . .
H(19) H 0.7404 0.2228 0.9889 0.052 Uiso 1.00 1 c R . .
H(20) H 0.6118 0.3100 1.0636 0.054 Uiso 1.00 1 c R . .
H(211) H 0.4786 0.3584 0.9592 0.041 Uiso 1.00 1 c R . .
H(231) H 0.5914 0.6991 0.7831 0.047 Uiso 1.00 1 c R . .
H(232) H 0.7056 0.6635 0.7940 0.046 Uiso 1.00 1 c R . .
H(233) H 0.6338 0.6748 0.8867 0.046 Uiso 1.00 1 c R . .
H(25) H -0.1702 0.2868 0.1443 0.028 Uiso 1.00 1 c R . .
H(26) H -0.1195 0.4450 0.0767 0.034 Uiso 1.00 1 c R . .
H(27) H 0.0691 0.5720 0.1208 0.035 Uiso 1.00 1 c R . .
H(28) H 0.2112 0.5347 0.2303 0.033 Uiso 1.00 1 c R . .
H(29) H 0.1596 0.3769 0.2961 0.030 Uiso 1.00 1 c R . .
H(31) H 0.0217 0.3926 0.4253 0.028 Uiso 1.00 1 c R . .
H(32) H 0.0181 0.4267 0.5994 0.034 Uiso 1.00 1 c R . .
H(33) H -0.0452 0.2874 0.6934 0.042 Uiso 1.00 1 c R . .
H(34) H -0.1045 0.1130 0.6112 0.045 Uiso 1.00 1 c R . .
H(35) H -0.1036 0.0800 0.4367 0.039 Uiso 1.00 1 c R . .
H(37) H 0.1090 0.1111 0.3889 0.029 Uiso 1.00 1 c R . .
H(38) H 0.2590 0.0402 0.3366 0.038 Uiso 1.00 1 c R . .
H(39) H 0.2957 0.0223 0.1667 0.040 Uiso 1.00 1 c R . .
H(40) H 0.1857 0.0833 0.0502 0.035 Uiso 1.00 1 c R . .
H(41) H 0.0450 0.1636 0.1040 0.029 Uiso 1.00 1 c R . .
H(43) H -0.1445 0.0538 0.1094 0.033 Uiso 1.00 1 c R . .
H(44) H -0.3400 -0.0351 0.0386 0.040 Uiso 1.00 1 c R . .
H(45) H -0.5051 -0.0161 0.1225 0.042 Uiso 1.00 1 c R . .
H(46) H -0.4696 0.0885 0.2800 0.045 Uiso 1.00 1 c R . .
H(47) H -0.2731 0.1735 0.3527 0.036 Uiso 1.00 1 c R . .

loop_
_atom_site_aniso_label
_atom_site_aniso_U_11
_atom_site_aniso_U_22
_atom_site_aniso_U_33
_atom_site_aniso_U_12
_atom_site_aniso_U_13
_atom_site_aniso_U_23
Ni(1) 0.0220(2) 0.0186(2) 0.01668(19) 0.00606(16) 0.00122(12) -0.00002(12)
O(1) 0.0277(10) 0.0228(10) 0.0203(9) 0.0038(9) 0.0038(8) -0.0005(8)
O(2) 0.0257(10) 0.0285(10) 0.0196(9) 0.0064(9) 0.0028(7) -0.0012(8)
N(1) 0.0236(12) 0.0232(12) 0.0242(12) 0.0073(11) 0.0016(9) -0.0034(9)
N(2) 0.0208(11) 0.0242(12) 0.0207(11) 0.0064(10) 0.0019(9) 0.0010(9)
N(3) 0.0263(12) 0.0194(11) 0.0227(12) 0.0073(10) 0.0032(9) 0.0034(9)
N(4) 0.0261(12) 0.0259(12) 0.0226(12) 0.0078(11) 0.0013(9) 0.0048(9)
C(1) 0.074(2) 0.049(2) 0.0290(18) 0.028(2) 0.0051(17) -0.0022(15)
C(2) 0.055(2) 0.0265(16) 0.0281(16) 0.0094(16) 0.0114(14) 0.0008(13)
C(3) 0.0194(13) 0.0245(14) 0.0232(14) 0.0008(12) 0.0031(10) 0.0005(11)
C(4) 0.0261(15) 0.0330(16) 0.0205(14) 0.0015(13) -0.0003(11) 0.0086(12)
C(5) 0.0290(16) 0.0378(18) 0.0400(18) 0.0175(15) 0.0089(13) 0.0176(14)
C(6) 0.0451(19) 0.0393(18) 0.0385(18) 0.0273(17) 0.0164(14) 0.0121(14)
C(7) 0.0322(16) 0.0351(17) 0.0255(15) 0.0167(14) 0.0091(12) 0.0054(12)
C(8) 0.052(2) 0.040(2) 0.043(2) 0.0063(18) 0.0011(17) -0.0088(16)
C(9) 0.049(2) 0.0204(15) 0.0296(16) -0.0026(15) 0.0049(14) -0.0001(12)
C(10) 0.0309(15) 0.0217(14) 0.0214(14) 0.0073(13) -0.0012(11) 0.0059(11)
C(11) 0.0282(15) 0.0282(16) 0.0274(15) 0.0004(13) -0.0014(12) 0.0104(12)
C(12) 0.0245(15) 0.0413(18) 0.0267(15) 0.0094(14) 0.0043(11) 0.0158(13)
C(13) 0.0359(17) 0.0349(17) 0.0254(15) 0.0171(15) 0.0103(12) 0.0086(13)
C(14) 0.0326(16) 0.0233(15) 0.0249(14) 0.0118(14) 0.0042(12) 0.0024(11)
C(15) 0.088(3) 0.062(2) 0.042(2) 0.058(2) -0.0287(19) -0.0233(18)
C(16) 0.048(2) 0.085(3) 0.0321(18) 0.045(2) 0.0013(15) -0.0015(18)
C(17) 0.0270(15) 0.0286(15) 0.0304(15) 0.0114(14) -0.0018(12) 0.0023(12)
C(18) 0.0279(16) 0.0319(17) 0.0386(18) 0.0101(14) -0.0090(13) -0.0014(14)
C(19) 0.0394(19) 0.052(2) 0.0399(19) 0.0141(18) -0.0164(15) 0.0073(16)
C(20) 0.045(2) 0.063(2) 0.0257(17) 0.0175(19) -0.0081(14) 0.0040(15)
C(21) 0.0324(17) 0.048(2) 0.0226(15) 0.0137(16) -0.0026(12) 0.0003(13)
C(22) 0.0227(14) 0.0258(15) 0.0215(14) 0.0069(12) 0.0004(11) 0.0014(11)
C(23) 0.0415(19) 0.0328(18) 0.0394(19) -0.0007(15) 0.0123(15) -0.0041(14)
C(24) 0.0226(14) 0.0223(14) 0.0172(13) 0.0096(12) 0.0028(10) 0.0002(10)
C(25) 0.0227(14) 0.0264(15) 0.0202(14) 0.0077(13) 0.0025(11) 0.0032(11)
C(26) 0.0331(16) 0.0312(16) 0.0206(14) 0.0162(14) 0.0025(11) 0.0068(12)
C(27) 0.0397(17) 0.0225(15) 0.0250(15) 0.0113(14) 0.0083(12) 0.0075(11)
C(28) 0.0262(15) 0.0225(15) 0.0327(16) 0.0029(13) 0.0029(12) 0.0036(12)
C(29) 0.0242(14) 0.0269(15) 0.0244(14) 0.0089(13) -0.0014(11) 0.0048(11)
C(30) 0.0213(14) 0.0239(14) 0.0222(14) 0.0077(12) 0.0011(10) 0.0035(11)
C(31) 0.0259(14) 0.0223(14) 0.0226(14) 0.0095(13) -0.0015(11) 0.0032(11)
C(32) 0.0323(16) 0.0277(16) 0.0264(15) 0.0134(14) -0.0015(12) -0.0022(12)
C(33) 0.0421(18) 0.0457(19) 0.0182(14) 0.0214(17) 0.0045(12) 0.0031(13)
C(34) 0.053(2) 0.0338(18) 0.0273(16) 0.0103(17) 0.0109(14) 0.0126(13)
C(35) 0.0486(19) 0.0225(15) 0.0266(16) 0.0059(15) 0.0063(14) 0.0030(12)
C(36) 0.0206(13) 0.0161(13) 0.0216(13) 0.0012(11) -0.0007(10) 0.0008(10)
C(37) 0.0254(14) 0.0210(14) 0.0255(15) 0.0056(12) -0.0038(11) 0.0017(11)
C(38) 0.0244(15) 0.0262(15) 0.0439(18) 0.0085(13) -0.0049(13) 0.0064(13)
C(39) 0.0251(15) 0.0244(15) 0.0507(19) 0.0110(13) 0.0048(13) 0.0014(14)
C(40) 0.0286(15) 0.0292(16) 0.0303(16) 0.0059(14) 0.0085(12) 0.0005(12)
C(41) 0.0243(14) 0.0255(15) 0.0238(14) 0.0080(13) 0.0006(11) 0.0024(11)
C(42) 0.0240(14) 0.0198(14) 0.0245(14) 0.0078(12) 0.0023(11) 0.0059(11)
C(43) 0.0236(14) 0.0308(16) 0.0280(15) 0.0081(13) -0.0004(11) 0.0001(12)
C(44) 0.0304(16) 0.0366(18) 0.0316(17) 0.0075(15) -0.0046(13) -0.0025(13)
C(45) 0.0224(15) 0.0373(18) 0.047(2) 0.0026(14) -0.0044(13) 0.0027(15)
C(46) 0.0229(16) 0.0383(19) 0.052(2) 0.0070(15) 0.0077(14) 0.0011(16)
C(47) 0.0289(16) 0.0260(15) 0.0344(17) 0.0063(14) 0.0053(12) 0.0005(13)
B(1) 0.0214(15) 0.0194(15) 0.0203(15) 0.0060(13) 0.0013(11) 0.0028(12)

loop_
_atom_type_symbol
_atom_type_description
_atom_type_scat_dispersion_real
_atom_type_scat_dispersion_imag
_atom_type_scat_source
C C 0.003 0.002
;
International Tables for Crystallography
(1992, Vol. C, Tables 4.2.6.8 and 6.1.1.4)
;
H H 0.000 0.000
;
International Tables for Crystallography
(1992, Vol. C, Table 6.1.1.4)
;
N N 0.006 0.003
;
International Tables for Crystallography
(1992, Vol. C, Tables 4.2.6.8 and 6.1.1.4)
;
O O 0.011 0.006
;
International Tables for Crystallography
(1992, Vol. C, Tables 4.2.6.8 and 6.1.1.4)
;
Ni Ni 0.339 1.112
;
International Tables for Crystallography
(1992, Vol. C, Tables 4.2.6.8 and 6.1.1.4)
;
B B 0.001 0.001
;
International Tables for Crystallography
(1992, Vol. C, Tables 4.2.6.8 and 6.1.1.4)
;

loop_
_geom_angle_atom_site_label_1
_geom_angle_atom_site_label_2
_geom_angle_atom_site_label_3
_geom_angle
_geom_angle_publ_flag
_geom_angle_site_symmetry_1
_geom_angle_site_symmetry_2
_geom_angle_site_symmetry_3
O(1) Ni(1) O(2) 62.02(7) ? . . .
O(1) Ni(1) N(1) 166.87(8) ? . . .
O(1) Ni(1) N(2) 88.26(8) ? . . .
O(1) Ni(1) N(3) 96.00(7) ? . . .
O(1) Ni(1) N(4) 87.49(8) ? . . .
O(2) Ni(1) N(1) 104.85(7) ? . . .
O(2) Ni(1) N(2) 82.87(7) ? . . .
O(2) Ni(1) N(3) 157.78(8) ? . . .
O(2) Ni(1) N(4) 88.01(8) ? . . .
N(1) Ni(1) N(2) 89.88(9) ? . . .
N(1) Ni(1) N(3) 97.10(8) ? . . .
N(1) Ni(1) N(4) 92.43(9) ? . . .
N(2) Ni(1) N(3) 93.86(9) ? . . .
N(2) Ni(1) N(4) 170.88(8) ? . . .
N(3) Ni(1) N(4) 94.61(9) ? . . .
Ni(1) O(1) C(22) 90.71(15) ? . . .
Ni(1) O(2) C(22) 87.58(14) ? . . .
Ni(1) N(1) C(1) 107.60(17) ? . . .
Ni(1) N(1) C(8) 109.99(19) ? . . .
Ni(1) N(1) C(15) 114.53(17) ? . . .
C(1) N(1) C(8) 106.3(2) ? . . .
C(1) N(1) C(15) 104.3(2) ? . . .
C(8) N(1) C(15) 113.4(2) ? . . .
Ni(1) N(2) C(3) 125.3(2) ? . . .
Ni(1) N(2) C(7) 115.62(17) ? . . .
C(3) N(2) C(7) 116.6(2) ? . . .
Ni(1) N(3) C(10) 125.89(19) ? . . .
Ni(1) N(3) C(14) 116.43(16) ? . . .
C(10) N(3) C(14) 117.5(2) ? . . .
Ni(1) N(4) C(17) 122.72(19) ? . . .
Ni(1) N(4) C(21) 119.5(2) ? . . .
C(17) N(4) C(21) 117.6(2) ? . . .
N(1) C(1) C(2) 121.3(3) ? . . .
C(1) C(2) C(3) 120.8(2) ? . . .
N(2) C(3) C(2) 120.4(2) ? . . .
N(2) C(3) C(4) 122.3(2) ? . . .
C(2) C(3) C(4) 117.2(2) ? . . .
C(3) C(4) C(5) 120.1(2) ? . . .
C(4) C(5) C(6) 118.1(3) ? . . .
C(5) C(6) C(7) 119.1(3) ? . . .
N(2) C(7) C(6) 123.8(2) ? . . .
N(1) C(8) C(9) 114.5(2) ? . . .
C(8) C(9) C(10) 118.4(2) ? . . .
N(3) C(10) C(9) 119.4(2) ? . . .
N(3) C(10) C(11) 121.8(2) ? . . .
C(9) C(10) C(11) 118.8(2) ? . . .
C(10) C(11) C(12) 120.1(2) ? . . .
C(11) C(12) C(13) 118.7(2) ? . . .
C(12) C(13) C(14) 118.5(2) ? . . .
N(3) C(14) C(13) 123.4(2) ? . . .
N(1) C(15) C(16) 116.2(3) ? . . .
C(15) C(16) C(17) 112.8(2) ? . . .
N(4) C(17) C(16) 117.0(3) ? . . .
N(4) C(17) C(18) 121.8(2) ? . . .
C(16) C(17) C(18) 121.2(3) ? . . .
C(17) C(18) C(19) 119.9(3) ? . . .
C(18) C(19) C(20) 118.7(3) ? . . .
C(19) C(20) C(21) 117.9(3) ? . . .
N(4) C(21) C(20) 124.1(3) ? . . .
O(1) C(22) O(2) 119.5(2) ? . . .
O(1) C(22) C(23) 119.3(2) ? . . .
O(2) C(22) C(23) 121.2(2) ? . . .
C(25) C(24) C(29) 114.2(2) ? . . .
C(25) C(24) B(1) 124.4(2) ? . . .
C(29) C(24) B(1) 121.4(2) ? . . .
C(24) C(25) C(26) 122.6(2) ? . . .
C(25) C(26) C(27) 120.7(2) ? . . .
C(26) C(27) C(28) 118.7(2) ? . . .
C(27) C(28) C(29) 119.7(2) ? . . .
C(24) C(29) C(28) 124.0(2) ? . . .
C(31) C(30) C(35) 114.0(2) ? . . .
C(31) C(30) B(1) 125.1(2) ? . . .
C(35) C(30) B(1) 120.9(2) ? . . .
C(30) C(31) C(32) 123.4(2) ? . . .
C(31) C(32) C(33) 120.1(2) ? . . .
C(32) C(33) C(34) 119.1(2) ? . . .
C(33) C(34) C(35) 119.7(3) ? . . .
C(30) C(35) C(34) 123.7(2) ? . . .
C(37) C(36) C(41) 114.9(2) ? . . .
C(37) C(36) B(1) 125.5(2) ? . . .
C(41) C(36) B(1) 119.6(2) ? . . .
C(36) C(37) C(38) 122.2(2) ? . . .
C(37) C(38) C(39) 120.7(3) ? . . .
C(38) C(39) C(40) 118.8(3) ? . . .
C(39) C(40) C(41) 120.2(2) ? . . .
C(36) C(41) C(40) 123.1(2) ? . . .
C(43) C(42) C(47) 114.3(2) ? . . .
C(43) C(42) B(1) 124.1(2) ? . . .
C(47) C(42) B(1) 121.3(2) ? . . .
C(42) C(43) C(44) 123.6(2) ? . . .
C(43) C(44) C(45) 119.9(2) ? . . .
C(44) C(45) C(46) 118.8(2) ? . . .
C(45) C(46) C(47) 120.4(3) ? . . .
C(42) C(47) C(46) 122.9(2) ? . . .
C(24) B(1) C(30) 110.4(2) ? . . .
C(24) B(1) C(36) 105.9(2) ? . . .
C(24) B(1) C(42) 108.5(2) ? . . .
C(30) B(1) C(36) 111.1(2) ? . . .
C(30) B(1) C(42) 109.5(2) ? . . .
C(36) B(1) C(42) 111.4(2) ? . . .
N(1) C(1) H(11) 105.7 ? . . .
N(1) C(1) H(12) 107.1 ? . . .
C(2) C(1) H(11) 105.5 ? . . .
C(2) C(1) H(12) 107.5 ? . . .
H(11) C(1) H(12) 109.5 ? . . .
C(1) C(2) H(21) 107.9 ? . . .
C(1) C(2) H(22) 105.2 ? . . .
C(3) C(2) H(21) 106.7 ? . . .
C(3) C(2) H(22) 106.6 ? . . .
H(21) C(2) H(22) 109.5 ? . . .
C(3) C(4) H(4) 120.0 ? . . .
C(5) C(4) H(4) 120.0 ? . . .
C(4) C(5) H(5) 121.1 ? . . .
C(6) C(5) H(5) 120.8 ? . . .
C(5) C(6) H(6) 120.6 ? . . .
C(7) C(6) H(6) 120.3 ? . . .
N(2) C(7) H(7) 117.7 ? . . .
C(6) C(7) H(7) 118.5 ? . . .
N(1) C(8) H(81) 108.4 ? . . .
N(1) C(8) H(82) 107.9 ? . . .
C(9) C(8) H(81) 108.2 ? . . .
C(9) C(8) H(82) 108.3 ? . . .
H(81) C(8) H(82) 109.5 ? . . .
C(8) C(9) H(91) 107.0 ? . . .
C(8) C(9) H(92) 107.5 ? . . .
C(10) C(9) H(91) 106.8 ? . . .
C(10) C(9) H(92) 107.5 ? . . .
H(91) C(9) H(92) 109.5 ? . . .
C(10) C(11) H(111) 119.9 ? . . .
C(12) C(11) H(111) 120.0 ? . . .
C(11) C(12) H(121) 120.9 ? . . .
C(13) C(12) H(121) 120.4 ? . . .
C(12) C(13) H(13) 120.7 ? . . .
C(14) C(13) H(13) 120.8 ? . . .
N(3) C(14) H(14) 118.1 ? . . .
C(13) C(14) H(14) 118.5 ? . . .
N(1) C(15) H(151) 106.8 ? . . .
N(1) C(15) H(152) 108.5 ? . . .
C(16) C(15) H(151) 106.5 ? . . .
C(16) C(15) H(152) 109.3 ? . . .
H(151) C(15) H(152) 109.5 ? . . .
C(15) C(16) H(161) 109.1 ? . . .
C(15) C(16) H(162) 107.6 ? . . .
C(17) C(16) H(161) 109.1 ? . . .
C(17) C(16) H(162) 108.8 ? . . .
H(161) C(16) H(162) 109.5 ? . . .
C(17) C(18) H(18) 120.2 ? . . .
C(19) C(18) H(18) 119.8 ? . . .
C(18) C(19) H(19) 120.9 ? . . .
C(20) C(19) H(19) 120.4 ? . . .
C(19) C(20) H(20) 120.5 ? . . .
C(21) C(20) H(20) 121.5 ? . . .
N(4) C(21) H(211) 117.9 ? . . .
C(20) C(21) H(211) 118.0 ? . . .
C(22) C(23) H(231) 109.5 ? . . .
C(22) C(23) H(232) 109.5 ? . . .
C(22) C(23) H(233) 109.5 ? . . .
H(231) C(23) H(232) 109.5 ? . . .
H(231) C(23) H(233) 109.5 ? . . .
H(232) C(23) H(233) 109.5 ? . . .
C(24) C(25) H(25) 118.4 ? . . .
C(26) C(25) H(25) 119.0 ? . . .
C(25) C(26) H(26) 119.5 ? . . .
C(27) C(26) H(26) 119.8 ? . . .
C(26) C(27) H(27) 120.7 ? . . .
C(28) C(27) H(27) 120.6 ? . . .
C(27) C(28) H(28) 120.4 ? . . .
C(29) C(28) H(28) 120.0 ? . . .
C(24) C(29) H(29) 117.6 ? . . .
C(28) C(29) H(29) 118.3 ? . . .
C(30) C(31) H(31) 118.2 ? . . .
C(32) C(31) H(31) 118.4 ? . . .
C(31) C(32) H(32) 120.1 ? . . .
C(33) C(32) H(32) 119.7 ? . . .
C(32) C(33) H(33) 120.5 ? . . .
C(34) C(33) H(33) 120.4 ? . . .
C(33) C(34) H(34) 120.0 ? . . .
C(35) C(34) H(34) 120.3 ? . . .
C(30) C(35) H(35) 118.0 ? . . .
C(34) C(35) H(35) 118.4 ? . . .
C(36) C(37) H(37) 118.7 ? . . .
C(38) C(37) H(37) 119.1 ? . . .
C(37) C(38) H(38) 119.6 ? . . .
C(39) C(38) H(38) 119.8 ? . . .
C(38) C(39) H(39) 120.5 ? . . .
C(40) C(39) H(39) 120.6 ? . . .
C(39) C(40) H(40) 119.9 ? . . .
C(41) C(40) H(40) 119.9 ? . . .
C(36) C(41) H(41) 118.2 ? . . .
C(40) C(41) H(41) 118.7 ? . . .
C(42) C(43) H(43) 118.1 ? . . .
C(44) C(43) H(43) 118.3 ? . . .
C(43) C(44) H(44) 120.1 ? . . .
C(45) C(44) H(44) 119.9 ? . . .
C(44) C(45) H(45) 120.4 ? . . .
C(46) C(45) H(45) 120.8 ? . . .
C(45) C(46) H(46) 119.6 ? . . .
C(47) C(46) H(46) 120.0 ? . . .
C(42) C(47) H(47) 118.5 ? . . .
C(46) C(47) H(47) 118.6 ? . . .

loop_
_geom_bond_atom_site_label_1
_geom_bond_atom_site_label_2
_geom_bond_distance
_geom_bond_publ_flag
_geom_bond_site_symmetry_1
_geom_bond_site_symmetry_2
Ni(1) O(1) 2.0971(17) ? . .
Ni(1) O(2) 2.1653(17) ? . .
Ni(1) N(1) 2.094(2) ? . .
Ni(1) N(2) 2.145(2) ? . .
Ni(1) N(3) 2.081(2) ? . .
Ni(1) N(4) 2.126(2) ? . .
O(1) C(22) 1.270(3) ? . .
O(2) C(22) 1.273(3) ? . .
N(1) C(1) 1.517(4) ? . .
N(1) C(8) 1.489(3) ? . .
N(1) C(15) 1.462(5) ? . .
N(2) C(3) 1.350(3) ? . .
N(2) C(7) 1.352(4) ? . .
N(3) C(10) 1.338(3) ? . .
N(3) C(14) 1.362(3) ? . .
N(4) C(17) 1.346(4) ? . .
N(4) C(21) 1.341(3) ? . .
C(1) C(2) 1.445(5) ? . .
C(2) C(3) 1.493(4) ? . .
C(3) C(4) 1.388(4) ? . .
C(4) C(5) 1.375(4) ? . .
C(5) C(6) 1.382(4) ? . .
C(6) C(7) 1.374(5) ? . .
C(8) C(9) 1.522(4) ? . .
C(9) C(10) 1.508(4) ? . .
C(10) C(11) 1.389(4) ? . .
C(11) C(12) 1.379(4) ? . .
C(12) C(13) 1.382(3) ? . .
C(13) C(14) 1.377(4) ? . .
C(15) C(16) 1.495(5) ? . .
C(16) C(17) 1.497(4) ? . .
C(17) C(18) 1.391(4) ? . .
C(18) C(19) 1.370(4) ? . .
C(19) C(20) 1.395(5) ? . .
C(20) C(21) 1.378(5) ? . .
C(22) C(23) 1.484(3) ? . .
C(24) C(25) 1.409(4) ? . .
C(24) C(29) 1.397(3) ? . .
C(24) B(1) 1.650(4) ? . .
C(25) C(26) 1.395(4) ? . .
C(26) C(27) 1.368(3) ? . .
C(27) C(28) 1.396(4) ? . .
C(28) C(29) 1.381(4) ? . .
C(30) C(31) 1.397(3) ? . .
C(30) C(35) 1.403(4) ? . .
C(30) B(1) 1.656(3) ? . .
C(31) C(32) 1.397(3) ? . .
C(32) C(33) 1.375(4) ? . .
C(33) C(34) 1.379(4) ? . .
C(34) C(35) 1.396(4) ? . .
C(36) C(37) 1.404(4) ? . .
C(36) C(41) 1.407(3) ? . .
C(36) B(1) 1.655(4) ? . .
C(37) C(38) 1.402(4) ? . .
C(38) C(39) 1.380(4) ? . .
C(39) C(40) 1.381(4) ? . .
C(40) C(41) 1.392(4) ? . .
C(42) C(43) 1.397(3) ? . .
C(42) C(47) 1.409(4) ? . .
C(42) B(1) 1.654(3) ? . .
C(43) C(44) 1.387(3) ? . .
C(44) C(45) 1.389(4) ? . .
C(45) C(46) 1.374(4) ? . .
C(46) C(47) 1.393(3) ? . .
C(1) H(11) 0.950 ? . .
C(1) H(12) 0.950 ? . .
C(2) H(21) 0.950 ? . .
C(2) H(22) 0.950 ? . .
C(4) H(4) 0.950 ? . .
C(5) H(5) 0.950 ? . .
C(6) H(6) 0.950 ? . .
C(7) H(7) 0.950 ? . .
C(8) H(81) 0.950 ? . .
C(8) H(82) 0.950 ? . .
C(9) H(91) 0.950 ? . .
C(9) H(92) 0.950 ? . .
C(11) H(111) 0.950 ? . .
C(12) H(121) 0.950 ? . .
C(13) H(13) 0.950 ? . .
C(14) H(14) 0.950 ? . .
C(15) H(151) 0.950 ? . .
C(15) H(152) 0.950 ? . .
C(16) H(161) 0.950 ? . .
C(16) H(162) 0.950 ? . .
C(18) H(18) 0.950 ? . .
C(19) H(19) 0.950 ? . .
C(20) H(20) 0.950 ? . .
C(21) H(211) 0.950 ? . .
C(23) H(231) 0.950 ? . .
C(23) H(232) 0.950 ? . .
C(23) H(233) 0.950 ? . .
C(25) H(25) 0.950 ? . .
C(26) H(26) 0.950 ? . .
C(27) H(27) 0.950 ? . .
C(28) H(28) 0.950 ? . .
C(29) H(29) 0.950 ? . .
C(31) H(31) 0.950 ? . .
C(32) H(32) 0.950 ? . .
C(33) H(33) 0.950 ? . .
C(34) H(34) 0.950 ? . .
C(35) H(35) 0.950 ? . .
C(37) H(37) 0.950 ? . .
C(38) H(38) 0.950 ? . .
C(39) H(39) 0.950 ? . .
C(40) H(40) 0.950 ? . .
C(41) H(41) 0.950 ? . .
C(43) H(43) 0.950 ? . .
C(44) H(44) 0.950 ? . .
C(45) H(45) 0.950 ? . .
C(46) H(46) 0.950 ? . .
C(47) H(47) 0.950 ? . .

loop_
_geom_contact_atom_site_label_1
_geom_contact_atom_site_label_2
_geom_contact_distance
_geom_contact_publ_flag
_geom_contact_site_symmetry_1
_geom_contact_site_symmetry_2
Ni(1) C(1) 2.933(3) ? . .
Ni(1) C(2) 3.450(3) ? . .
Ni(1) C(3) 3.127(2) ? . .
Ni(1) C(7) 2.990(3) ? . .
Ni(1) C(8) 2.955(3) ? . .
Ni(1) C(9) 3.323(2) ? . .
Ni(1) C(10) 3.063(2) ? . .
Ni(1) C(14) 2.951(3) ? . .
Ni(1) C(15) 3.010(4) ? . .
Ni(1) C(16) 3.213(4) ? . .
Ni(1) C(17) 3.069(3) ? . .
Ni(1) C(21) 3.020(3) ? . .
Ni(1) C(22) 2.465(2) ? . .
O(1) O(2) 2.197(2) ? . .
O(1) N(2) 2.954(2) ? . .
O(1) N(3) 3.105(2) ? . .
O(1) N(4) 2.920(3) ? . .
O(1) C(7) 2.919(3) ? . .
O(1) C(14) 3.034(3) ? . .
O(1) C(21) 3.056(4) ? . .
O(1) C(21) 3.591(3) ? . 66702
O(1) C(23) 2.379(3) ? . .
O(2) O(1) 2.197(2) ? . .
O(2) N(1) 3.376(2) ? . .
O(2) N(2) 2.853(2) ? . .
O(2) N(4) 2.981(3) ? . .
O(2) C(1) 3.359(3) ? . .
O(2) C(3) 3.363(3) ? . .
O(2) C(4) 3.318(3) ? . 66602
O(2) C(7) 3.501(3) ? . .
O(2) C(16) 3.453(5) ? . .
O(2) C(17) 3.474(3) ? . .
O(2) C(23) 2.404(3) ? . .
O(2) C(28) 3.503(3) ? . 66602
N(1) O(2) 3.376(2) ? . .
N(1) N(2) 2.995(3) ? . .
N(1) N(3) 3.129(3) ? . .
N(1) N(4) 3.046(3) ? . .
N(1) C(2) 2.582(4) ? . .
N(1) C(3) 3.215(4) ? . .
N(1) C(9) 2.532(3) ? . .
N(1) C(10) 3.278(3) ? . .
N(1) C(16) 2.510(4) ? . .
N(1) C(17) 3.223(3) ? . .
N(2) O(1) 2.954(2) ? . .
N(2) O(2) 2.853(2) ? . .
N(2) N(1) 2.995(3) ? . .
N(2) N(3) 3.088(3) ? . .
N(2) C(1) 2.975(4) ? . .
N(2) C(2) 2.468(3) ? . .
N(2) C(4) 2.399(3) ? . .
N(2) C(5) 2.799(4) ? . .
N(2) C(6) 2.404(4) ? . .
N(2) C(8) 3.351(4) ? . .
N(2) C(22) 3.080(3) ? . .
N(3) O(1) 3.105(2) ? . .
N(3) N(1) 3.129(3) ? . .
N(3) N(2) 3.088(3) ? . .
N(3) N(4) 3.092(3) ? . .
N(3) C(7) 3.471(4) ? . .
N(3) C(8) 3.022(4) ? . .
N(3) C(9) 2.458(3) ? . .
N(3) C(11) 2.383(3) ? . .
N(3) C(12) 2.786(3) ? . .
N(3) C(13) 2.412(3) ? . .
N(3) C(21) 3.401(4) ? . .
N(4) O(1) 2.920(3) ? . .
N(4) O(2) 2.981(3) ? . .
N(4) N(1) 3.046(3) ? . .
N(4) N(3) 3.092(3) ? . .
N(4) C(15) 2.916(4) ? . .
N(4) C(16) 2.425(4) ? . .
N(4) C(18) 2.391(4) ? . .
N(4) C(19) 2.784(4) ? . .
N(4) C(20) 2.401(4) ? . .
N(4) C(22) 3.218(3) ? . .
C(1) Ni(1) 2.933(3) ? . .
C(1) O(2) 3.359(3) ? . .
C(1) N(2) 2.975(4) ? . .
C(1) C(3) 2.554(5) ? . .
C(1) C(8) 2.405(5) ? . .
C(1) C(15) 2.353(6) ? . .
C(1) C(16) 3.082(5) ? . .
C(2) Ni(1) 3.450(3) ? . .
C(2) N(1) 2.582(4) ? . .
C(2) N(2) 2.468(3) ? . .
C(2) C(4) 2.460(4) ? . .
C(2) C(8) 2.933(4) ? . .
C(3) Ni(1) 3.127(2) ? . .
C(3) O(2) 3.363(3) ? . .
C(3) N(1) 3.215(4) ? . .
C(3) C(1) 2.554(5) ? . .
C(3) C(5) 2.394(4) ? . .
C(3) C(6) 2.721(4) ? . .
C(3) C(7) 2.299(4) ? . .
C(3) C(8) 3.543(4) ? . .
C(4) O(2) 3.318(3) ? . 66602
C(4) N(2) 2.399(3) ? . .
C(4) C(2) 2.460(4) ? . .
C(4) C(6) 2.364(4) ? . .
C(4) C(7) 2.698(4) ? . .
C(4) C(31) 3.577(3) ? . .
C(5) N(2) 2.799(4) ? . .
C(5) C(3) 2.394(4) ? . .
C(5) C(7) 2.376(4) ? . .
C(5) C(31) 3.389(4) ? . 56602
C(5) C(32) 3.560(4) ? . 56602
C(6) N(2) 2.404(4) ? . .
C(6) C(3) 2.721(4) ? . .
C(6) C(4) 2.364(4) ? . .
C(6) C(25) 3.352(4) ? . 56602
C(6) C(47) 3.500(4) ? . 56602
C(7) Ni(1) 2.990(3) ? . .
C(7) O(1) 2.919(3) ? . .
C(7) O(2) 3.501(3) ? . .
C(7) N(3) 3.471(4) ? . .
C(7) C(3) 2.299(4) ? . .
C(7) C(4) 2.698(4) ? . .
C(7) C(5) 2.376(4) ? . .
C(7) C(14) 3.572(4) ? . .
C(7) C(22) 3.239(4) ? . .
C(8) Ni(1) 2.955(3) ? . .
C(8) N(2) 3.351(4) ? . .
C(8) N(3) 3.022(4) ? . .
C(8) C(1) 2.405(5) ? . .
C(8) C(2) 2.933(4) ? . .
C(8) C(3) 3.543(4) ? . .
C(8) C(10) 2.602(4) ? . .
C(8) C(15) 2.466(6) ? . .
C(9) Ni(1) 3.323(2) ? . .
C(9) N(1) 2.532(3) ? . .
C(9) N(3) 2.458(3) ? . .
C(9) C(11) 2.495(4) ? . .
C(9) C(15) 3.128(5) ? . .
C(9) C(42) 3.593(4) ? . 55602
C(9) C(43) 3.551(4) ? . 55602
C(10) Ni(1) 3.063(2) ? . .
C(10) N(1) 3.278(3) ? . .
C(10) C(8) 2.602(4) ? . .
C(10) C(12) 2.398(4) ? . .
C(10) C(13) 2.739(4) ? . .
C(10) C(14) 2.309(3) ? . .
C(11) N(3) 2.383(3) ? . .
C(11) C(9) 2.495(4) ? . .
C(11) C(13) 2.374(3) ? . .
C(11) C(14) 2.700(3) ? . .
C(12) N(3) 2.786(3) ? . .
C(12) C(10) 2.398(4) ? . .
C(12) C(14) 2.370(3) ? . .
C(13) N(3) 2.412(3) ? . .
C(13) C(10) 2.739(4) ? . .
C(13) C(11) 2.374(3) ? . .
C(14) Ni(1) 2.951(3) ? . .
C(14) O(1) 3.034(3) ? . .
C(14) C(7) 3.572(4) ? . .
C(14) C(10) 2.309(3) ? . .
C(14) C(11) 2.700(3) ? . .
C(14) C(12) 2.370(3) ? . .
C(15) Ni(1) 3.010(4) ? . .
C(15) N(4) 2.916(4) ? . .
C(15) C(1) 2.353(6) ? . .
C(15) C(8) 2.466(6) ? . .
C(15) C(9) 3.128(5) ? . .
C(15) C(17) 2.492(4) ? . .
C(16) Ni(1) 3.213(4) ? . .
C(16) O(2) 3.453(5) ? . .
C(16) N(1) 2.510(4) ? . .
C(16) N(4) 2.425(4) ? . .
C(16) C(1) 3.082(5) ? . .
C(16) C(18) 2.516(4) ? . .
C(17) Ni(1) 3.069(3) ? . .
C(17) O(2) 3.474(3) ? . .
C(17) N(1) 3.223(3) ? . .
C(17) C(15) 2.492(4) ? . .
C(17) C(19) 2.390(4) ? . .
C(17) C(20) 2.735(4) ? . .
C(17) C(21) 2.297(4) ? . .
C(18) N(4) 2.391(4) ? . .
C(18) C(16) 2.516(4) ? . .
C(18) C(20) 2.380(4) ? . .
C(18) C(21) 2.699(5) ? . .
C(19) N(4) 2.784(4) ? . .
C(19) C(17) 2.390(4) ? . .
C(19) C(21) 2.376(5) ? . .
C(19) C(25) 3.596(4) ? . 65601
C(20) N(4) 2.401(4) ? . .
C(20) C(17) 2.735(4) ? . .
C(20) C(18) 2.380(4) ? . .
C(21) Ni(1) 3.020(3) ? . .
C(21) O(1) 3.056(4) ? . .
C(21) O(1) 3.591(3) ? . 66702
C(21) N(3) 3.401(4) ? . .
C(21) C(17) 2.297(4) ? . .
C(21) C(18) 2.699(5) ? . .
C(21) C(19) 2.376(5) ? . .
C(22) Ni(1) 2.465(2) ? . .
C(22) N(2) 3.080(3) ? . .
C(22) N(4) 3.218(3) ? . .
C(22) C(7) 3.239(4) ? . .
C(23) O(1) 2.379(3) ? . .
C(23) O(2) 2.404(3) ? . .
C(23) C(29) 3.547(4) ? . 66602
C(23) C(40) 3.472(3) ? . 66602
C(24) C(26) 2.460(4) ? . .
C(24) C(27) 2.854(4) ? . .
C(24) C(28) 2.453(3) ? . .
C(24) C(30) 2.714(3) ? . .
C(24) C(31) 3.061(3) ? . .
C(24) C(36) 2.638(4) ? . .
C(24) C(41) 3.031(4) ? . .
C(24) C(42) 2.681(3) ? . .
C(24) C(43) 3.460(3) ? . .
C(24) C(47) 3.538(3) ? . .
C(25) C(6) 3.352(4) ? . 56602
C(25) C(19) 3.596(4) ? . 45401
C(25) C(27) 2.402(3) ? . .
C(25) C(28) 2.752(3) ? . .
C(25) C(29) 2.356(3) ? . .
C(25) C(42) 2.998(3) ? . .
C(25) C(43) 3.487(3) ? . .
C(25) B(1) 2.708(4) ? . .
C(26) C(24) 2.460(4) ? . .
C(26) C(28) 2.378(3) ? . .
C(26) C(29) 2.736(4) ? . .
C(27) C(24) 2.854(4) ? . .
C(27) C(25) 2.402(3) ? . .
C(27) C(29) 2.401(4) ? . .
C(28) O(2) 3.503(3) ? . 66602
C(28) C(24) 2.453(3) ? . .
C(28) C(25) 2.752(3) ? . .
C(28) C(26) 2.378(3) ? . .
C(29) C(23) 3.547(4) ? . 66602
C(29) C(25) 2.356(3) ? . .
C(29) C(26) 2.736(4) ? . .
C(29) C(27) 2.401(4) ? . .
C(29) C(30) 3.296(3) ? . .
C(29) C(31) 3.206(3) ? . .
C(29) C(36) 3.153(4) ? . .
C(29) C(41) 3.449(4) ? . .
C(29) B(1) 2.661(3) ? . .
C(30) C(24) 2.714(3) ? . .
C(30) C(29) 3.296(3) ? . .
C(30) C(32) 2.461(3) ? . .
C(30) C(33) 2.857(3) ? . .
C(30) C(34) 2.467(4) ? . .
C(30) C(36) 2.731(4) ? . .
C(30) C(37) 3.105(4) ? . .
C(30) C(42) 2.703(3) ? . .
C(30) C(47) 3.033(3) ? . .
C(31) C(4) 3.577(3) ? . .
C(31) C(5) 3.389(4) ? . 56602
C(31) C(24) 3.061(3) ? . .
C(31) C(29) 3.206(3) ? . .
C(31) C(33) 2.402(4) ? . .
C(31) C(34) 2.747(4) ? . .
C(31) C(35) 2.348(4) ? . .
C(31) B(1) 2.711(3) ? . .
C(32) C(5) 3.560(4) ? . 56602
C(32) C(30) 2.461(3) ? . .
C(32) C(34) 2.374(4) ? . .
C(32) C(35) 2.740(4) ? . .
C(33) C(30) 2.857(3) ? . .
C(33) C(31) 2.402(4) ? . .
C(33) C(35) 2.400(4) ? . .
C(34) C(30) 2.467(4) ? . .
C(34) C(31) 2.747(4) ? . .
C(34) C(32) 2.374(4) ? . .
C(35) C(31) 2.348(4) ? . .
C(35) C(32) 2.740(4) ? . .
C(35) C(33) 2.400(4) ? . .
C(35) C(36) 3.371(4) ? . .
C(35) C(37) 3.311(4) ? . .
C(35) C(42) 3.203(3) ? . .
C(35) C(47) 3.269(4) ? . .
C(35) B(1) 2.664(4) ? . .
C(36) C(24) 2.638(4) ? . .
C(36) C(29) 3.153(4) ? . .
C(36) C(30) 2.731(4) ? . .
C(36) C(35) 3.371(4) ? . .
C(36) C(38) 2.458(4) ? . .
C(36) C(39) 2.856(4) ? . .
C(36) C(40) 2.461(4) ? . .
C(36) C(42) 2.733(4) ? . .
C(36) C(43) 3.171(3) ? . .
C(37) C(30) 3.105(4) ? . .
C(37) C(35) 3.311(4) ? . .
C(37) C(39) 2.418(4) ? . .
C(37) C(40) 2.761(4) ? . .
C(37) C(41) 2.370(4) ? . .
C(37) B(1) 2.722(4) ? . .
C(38) C(36) 2.458(4) ? . .
C(38) C(40) 2.377(4) ? . .
C(38) C(41) 2.746(4) ? . .
C(39) C(36) 2.856(4) ? . .
C(39) C(37) 2.418(4) ? . .
C(39) C(41) 2.403(4) ? . .
C(40) C(23) 3.472(3) ? . 66602
C(40) C(36) 2.461(4) ? . .
C(40) C(37) 2.761(4) ? . .
C(40) C(38) 2.377(4) ? . .
C(41) C(24) 3.031(4) ? . .
C(41) C(29) 3.449(4) ? . .
C(41) C(37) 2.370(4) ? . .
C(41) C(38) 2.746(4) ? . .
C(41) C(39) 2.403(4) ? . .
C(41) C(42) 3.375(4) ? . .
C(41) C(43) 3.280(4) ? . .
C(41) B(1) 2.649(4) ? . .
C(42) C(9) 3.593(4) ? . 55602
C(42) C(24) 2.681(3) ? . .
C(42) C(25) 2.998(3) ? . .
C(42) C(30) 2.703(3) ? . .
C(42) C(35) 3.203(3) ? . .
C(42) C(36) 2.733(4) ? . .
C(42) C(41) 3.375(4) ? . .
C(42) C(44) 2.454(3) ? . .
C(42) C(45) 2.854(3) ? . .
C(42) C(46) 2.461(4) ? . .
C(43) C(9) 3.551(4) ? . 55602
C(43) C(24) 3.460(3) ? . .
C(43) C(25) 3.487(3) ? . .
C(43) C(36) 3.171(3) ? . .
C(43) C(41) 3.280(4) ? . .
C(43) C(45) 2.404(4) ? . .
C(43) C(46) 2.743(4) ? . .
C(43) C(47) 2.358(4) ? . .
C(43) B(1) 2.698(3) ? . .
C(44) C(42) 2.454(3) ? . .
C(44) C(46) 2.378(4) ? . .
C(44) C(47) 2.749(4) ? . .
C(45) C(42) 2.854(3) ? . .
C(45) C(43) 2.404(4) ? . .
C(45) C(47) 2.402(3) ? . .
C(46) C(42) 2.461(4) ? . .
C(46) C(43) 2.743(4) ? . .
C(46) C(44) 2.378(4) ? . .
C(47) C(6) 3.500(4) ? . 56602
C(47) C(24) 3.538(3) ? . .
C(47) C(30) 3.033(3) ? . .
C(47) C(35) 3.269(4) ? . .
C(47) C(43) 2.358(4) ? . .
C(47) C(44) 2.749(4) ? . .
C(47) C(45) 2.402(3) ? . .
C(47) B(1) 2.672(4) ? . .
B(1) C(25) 2.708(4) ? . .
B(1) C(29) 2.661(3) ? . .
B(1) C(31) 2.711(3) ? . .
B(1) C(35) 2.664(4) ? . .
B(1) C(37) 2.722(4) ? . .
B(1) C(41) 2.649(4) ? . .
B(1) C(43) 2.698(3) ? . .
B(1) C(47) 2.672(4) ? . .
Ni(1) H(11) 2.908 ? . .
Ni(1) H(7) 2.970 ? . .
Ni(1) H(81) 3.047 ? . .
Ni(1) H(92) 3.488 ? . .
Ni(1) H(14) 2.924 ? . .
Ni(1) H(151) 3.272 ? . .
Ni(1) H(162) 3.070 ? . .
Ni(1) H(211) 3.009 ? . .
O(1) H(7) 2.524 ? . .
O(1) H(14) 2.360 ? . .
O(1) H(20) 3.067 ? . 66702
O(1) H(211) 2.655 ? . .
O(1) H(211) 2.954 ? . 66702
O(1) H(231) 2.808 ? . .
O(1) H(232) 3.101 ? . .
O(1) H(233) 2.486 ? . .
O(2) H(11) 2.726 ? . .
O(2) H(21) 2.723 ? . 66602
O(2) H(4) 2.495 ? . 66602
O(2) H(162) 2.783 ? . .
O(2) H(231) 2.824 ? . .
O(2) H(232) 2.526 ? . .
O(2) H(233) 3.124 ? . .
O(2) H(28) 2.785 ? . 66602
O(2) H(29) 3.183 ? . 66602
N(1) H(11) 1.995 ? . .
N(1) H(12) 2.012 ? . .
N(1) H(21) 3.348 ? . .
N(1) H(22) 2.781 ? . .
N(1) H(81) 2.003 ? . .
N(1) H(82) 1.997 ? . .
N(1) H(91) 3.300 ? . .
N(1) H(92) 2.628 ? . .
N(1) H(151) 1.960 ? . .
N(1) H(152) 1.980 ? . .
N(1) H(161) 3.275 ? . .
N(1) H(162) 2.572 ? . .
N(2) H(11) 3.123 ? . .
N(2) H(21) 3.170 ? . .
N(2) H(22) 2.866 ? . .
N(2) H(4) 3.246 ? . .
N(2) H(6) 3.250 ? . .
N(2) H(7) 1.982 ? . .
N(2) H(81) 2.819 ? . .
N(2) H(32) 3.430 ? . .
N(3) H(7) 3.071 ? . .
N(3) H(81) 3.044 ? . .
N(3) H(91) 3.185 ? . .
N(3) H(92) 2.802 ? . .
N(3) H(111) 3.231 ? . .
N(3) H(13) 3.262 ? . .
N(3) H(14) 1.994 ? . .
N(3) H(211) 3.027 ? . .
N(4) H(151) 2.862 ? . .
N(4) H(161) 3.199 ? . .
N(4) H(162) 2.693 ? . .
N(4) H(18) 3.242 ? . .
N(4) H(20) 3.253 ? . .
N(4) H(211) 1.973 ? . .
N(4) H(28) 3.387 ? . 66602
C(1) H(21) 1.958 ? . .
C(1) H(22) 1.927 ? . .
C(1) H(4) 3.544 ? . 66602
C(1) H(81) 2.512 ? . .
C(1) H(82) 2.579 ? . .
C(1) H(151) 3.159 ? . .
C(1) H(152) 2.373 ? . .
C(1) H(162) 2.731 ? . .
C(2) H(11) 1.930 ? . .
C(2) H(12) 1.954 ? . .
C(2) H(4) 2.597 ? . .
C(2) H(81) 2.531 ? . .
C(2) H(82) 3.163 ? . .
C(2) H(29) 3.329 ? . .
C(2) H(37) 3.543 ? . .
C(3) H(11) 2.755 ? . .
C(3) H(11) 3.509 ? . 66602
C(3) H(12) 3.318 ? . .
C(3) H(21) 1.986 ? . .
C(3) H(21) 3.593 ? . 66602
C(3) H(22) 1.985 ? . .
C(3) H(4) 2.036 ? . .
C(3) H(5) 3.258 ? . .
C(3) H(7) 3.153 ? . .
C(3) H(81) 2.929 ? . .
C(3) H(31) 3.593 ? . .
C(3) H(32) 3.561 ? . .
C(4) H(11) 2.779 ? . 66602
C(4) H(21) 2.492 ? . .
C(4) H(22) 2.811 ? . .
C(4) H(5) 2.035 ? . .
C(4) H(6) 3.231 ? . .
C(4) H(162) 3.288 ? . 66602
C(4) H(29) 3.153 ? . .
C(4) H(31) 3.152 ? . .
C(4) H(32) 3.486 ? . .
C(5) H(11) 3.120 ? . 66602
C(5) H(4) 2.024 ? . .
C(5) H(6) 2.037 ? . .
C(5) H(7) 3.228 ? . .
C(5) H(162) 3.352 ? . 66602
C(5) H(31) 3.467 ? . .
C(5) H(31) 3.383 ? . 56602
C(5) H(32) 3.217 ? . .
C(5) H(47) 3.125 ? . 56602
C(6) H(4) 3.228 ? . .
C(6) H(5) 2.040 ? . .
C(6) H(7) 2.008 ? . .
C(6) H(25) 3.284 ? . 56602
C(6) H(31) 3.373 ? . 56602
C(6) H(32) 2.973 ? . .
C(6) H(47) 3.014 ? . 56602
C(7) H(5) 3.241 ? . .
C(7) H(6) 2.026 ? . .
C(7) H(14) 3.344 ? . .
C(7) H(32) 3.072 ? . .
C(8) H(11) 3.204 ? . .
C(8) H(12) 2.637 ? . .
C(8) H(22) 2.630 ? . .
C(8) H(91) 2.016 ? . .
C(8) H(92) 2.022 ? . .
C(8) H(151) 2.529 ? . .
C(8) H(152) 2.728 ? . .
C(8) H(35) 3.297 ? . 55602
C(8) H(37) 3.112 ? . .
C(9) H(81) 2.030 ? . .
C(9) H(82) 2.031 ? . .
C(9) H(111) 2.637 ? . .
C(9) H(151) 2.706 ? . .
C(9) H(152) 3.583 ? . .
C(9) H(34) 3.543 ? . .
C(9) H(35) 2.954 ? . 55602
C(10) H(81) 2.717 ? . .
C(10) H(82) 3.366 ? . .
C(10) H(91) 2.001 ? . .
C(10) H(92) 2.010 ? . .
C(10) H(111) 2.037 ? . .
C(10) H(121) 3.262 ? . .
C(10) H(14) 3.161 ? . .
C(10) H(33) 3.329 ? . .
C(11) H(91) 2.500 ? . .
C(11) H(92) 2.939 ? . .
C(11) H(121) 2.037 ? . .
C(11) H(13) 3.240 ? . .
C(11) H(33) 3.129 ? . .
C(11) H(34) 3.347 ? . .
C(11) H(40) 3.579 ? . 55601
C(11) H(43) 3.432 ? . 55602
C(12) H(111) 2.028 ? . .
C(12) H(13) 2.038 ? . .
C(12) H(14) 3.224 ? . .
C(12) H(27) 3.447 ? . 56602
C(12) H(33) 3.346 ? . .
C(12) H(40) 3.471 ? . 55601
C(12) H(41) 2.787 ? . 55601
C(13) H(111) 3.236 ? . .
C(13) H(121) 2.035 ? . .
C(13) H(14) 2.011 ? . .
C(13) H(233) 3.447 ? . 66702
C(13) H(26) 3.208 ? . 56602
C(13) H(27) 3.211 ? . 56602
C(13) H(41) 3.159 ? . 55601
C(14) H(7) 2.856 ? . .
C(14) H(121) 3.235 ? . .
C(14) H(13) 2.034 ? . .
C(14) H(211) 2.945 ? . .
C(14) H(233) 3.370 ? . 66702
C(14) H(26) 3.328 ? . 56602
C(15) H(11) 2.538 ? . .
C(15) H(12) 2.404 ? . .
C(15) H(81) 3.255 ? . .
C(15) H(82) 2.576 ? . .
C(15) H(92) 2.758 ? . .
C(15) H(161) 2.016 ? . .
C(15) H(162) 1.999 ? . .
C(16) H(11) 2.767 ? . .
C(16) H(12) 3.264 ? . .
C(16) H(5) 3.530 ? . 66602
C(16) H(151) 1.986 ? . .
C(16) H(152) 2.018 ? . .
C(16) H(18) 2.684 ? . .
C(16) H(28) 3.355 ? . 66602
C(17) H(151) 2.505 ? . .
C(17) H(152) 3.270 ? . .
C(17) H(161) 2.019 ? . .
C(17) H(162) 2.015 ? . .
C(17) H(18) 2.042 ? . .
C(17) H(19) 3.255 ? . .
C(17) H(211) 3.151 ? . .
C(17) H(28) 3.051 ? . 66602
C(17) H(45) 3.443 ? . 55602
C(18) H(151) 3.473 ? . .
C(18) H(161) 2.547 ? . .
C(18) H(162) 3.073 ? . .
C(18) H(19) 2.029 ? . .
C(18) H(20) 3.243 ? . .
C(18) H(27) 3.288 ? . 66602
C(18) H(28) 3.361 ? . 66602
C(18) H(39) 3.403 ? . 65602
C(18) H(45) 3.019 ? . 55602
C(19) H(121) 3.589 ? . 65501
C(19) H(18) 2.019 ? . .
C(19) H(20) 2.049 ? . .
C(19) H(211) 3.229 ? . .
C(19) H(25) 2.942 ? . 65601
C(19) H(26) 3.181 ? . 65601
C(19) H(27) 3.406 ? . 66602
C(19) H(45) 3.130 ? . 55602
C(20) H(18) 3.242 ? . .
C(20) H(19) 2.047 ? . .
C(20) H(211) 2.007 ? . .
C(20) H(233) 3.443 ? . 66702
C(20) H(25) 3.234 ? . 65601
C(20) H(26) 3.241 ? . 65601
C(21) H(14) 3.447 ? . .
C(21) H(19) 3.241 ? . .
C(21) H(20) 2.042 ? . .
C(21) H(233) 3.204 ? . 66702
C(22) H(21) 3.270 ? . 66602
C(22) H(4) 3.592 ? . 66602
C(22) H(7) 3.179 ? . .
C(22) H(211) 3.503 ? . .
C(22) H(211) 3.549 ? . 66702
C(22) H(231) 2.011 ? . .
C(22) H(232) 2.011 ? . .
C(22) H(233) 2.011 ? . .
C(22) H(28) 3.256 ? . 66602
C(22) H(29) 3.509 ? . 66602
C(23) H(21) 3.234 ? . 66602
C(23) H(20) 3.422 ? . 66702
C(23) H(211) 3.322 ? . 66702
C(23) H(29) 3.079 ? . 66602
C(24) H(6) 2.933 ? . 56602
C(24) H(13) 3.549 ? . 55401
C(24) H(232) 3.528 ? . 66602
C(24) H(25) 2.040 ? . .
C(24) H(26) 3.306 ? . .
C(24) H(28) 3.298 ? . .
C(24) H(29) 2.021 ? . .
C(24) H(31) 2.649 ? . .
C(24) H(41) 2.731 ? . .
C(24) H(43) 3.489 ? . .
C(25) H(6) 2.586 ? . 56602
C(25) H(7) 3.340 ? . 56602
C(25) H(121) 3.510 ? . 55401
C(25) H(13) 3.317 ? . 55401
C(25) H(19) 2.902 ? . 45401
C(25) H(20) 3.526 ? . 45401
C(25) H(26) 2.038 ? . .
C(25) H(27) 3.264 ? . .
C(25) H(29) 3.218 ? . .
C(25) H(31) 3.596 ? . .
C(25) H(41) 3.249 ? . .
C(26) H(6) 3.312 ? . 56602
C(26) H(7) 3.100 ? . 56602
C(26) H(13) 2.991 ? . 55401
C(26) H(13) 3.538 ? . 56602
C(26) H(19) 3.280 ? . 45401
C(26) H(25) 2.034 ? . .
C(26) H(27) 2.026 ? . .
C(26) H(27) 3.242 ? . 56502
C(26) H(28) 3.240 ? . .
C(27) H(13) 2.865 ? . 55401
C(27) H(25) 3.249 ? . .
C(27) H(26) 2.017 ? . .
C(27) H(26) 3.239 ? . 56502
C(27) H(28) 2.047 ? . .
C(27) H(29) 3.250 ? . .
C(27) H(32) 3.589 ? . 56602
C(27) H(33) 3.290 ? . 56602
C(28) H(4) 3.302 ? . .
C(28) H(13) 3.038 ? . 55401
C(28) H(232) 3.125 ? . 66602
C(28) H(26) 3.240 ? . .
C(28) H(27) 2.049 ? . .
C(28) H(29) 2.014 ? . .
C(28) H(31) 3.398 ? . .
C(28) H(32) 3.444 ? . 56602
C(29) H(4) 3.137 ? . .
C(29) H(13) 3.348 ? . 55401
C(29) H(232) 2.650 ? . 66602
C(29) H(25) 3.221 ? . .
C(29) H(27) 3.262 ? . .
C(29) H(28) 2.030 ? . .
C(29) H(31) 2.541 ? . .
C(29) H(41) 3.285 ? . .
C(30) H(22) 3.398 ? . .
C(30) H(5) 3.360 ? . 56602
C(30) H(6) 3.391 ? . 56602
C(30) H(29) 3.124 ? . .
C(30) H(31) 2.027 ? . .
C(30) H(32) 3.308 ? . .
C(30) H(34) 3.315 ? . .
C(30) H(35) 2.030 ? . .
C(30) H(37) 2.720 ? . .
C(30) H(47) 2.621 ? . .
C(31) H(22) 3.307 ? . .
C(31) H(5) 2.907 ? . 56602
C(31) H(6) 3.327 ? . 56602
C(31) H(29) 3.005 ? . .
C(31) H(32) 2.047 ? . .
C(31) H(32) 3.438 ? . 56602
C(31) H(33) 3.264 ? . .
C(31) H(35) 3.212 ? . .
C(31) H(47) 3.345 ? . .
C(32) H(5) 2.948 ? . 56602
C(32) H(81) 3.459 ? . .
C(32) H(31) 2.029 ? . .
C(32) H(31) 3.418 ? . 56602
C(32) H(33) 2.029 ? . .
C(32) H(34) 3.234 ? . .
C(33) H(5) 3.411 ? . 56602
C(33) H(81) 3.212 ? . .
C(33) H(31) 3.248 ? . .
C(33) H(32) 2.022 ? . .
C(33) H(34) 2.029 ? . .
C(33) H(35) 3.247 ? . .
C(34) H(81) 3.152 ? . .
C(34) H(91) 3.236 ? . .
C(34) H(32) 3.233 ? . .
C(34) H(33) 2.033 ? . .
C(34) H(35) 2.028 ? . .
C(34) H(37) 3.571 ? . .
C(34) H(38) 3.353 ? . 55602
C(35) H(81) 3.360 ? . .
C(35) H(82) 3.534 ? . 55602
C(35) H(91) 3.256 ? . 55602
C(35) H(31) 3.214 ? . .
C(35) H(33) 3.262 ? . .
C(35) H(34) 2.047 ? . .
C(35) H(37) 2.645 ? . .
C(35) H(47) 2.804 ? . .
C(36) H(22) 3.575 ? . .
C(36) H(91) 3.367 ? . 55602
C(36) H(111) 3.047 ? . 55602
C(36) H(232) 3.283 ? . 66602
C(36) H(29) 2.923 ? . .
C(36) H(35) 3.219 ? . .
C(36) H(37) 2.038 ? . .
C(36) H(38) 3.305 ? . .
C(36) H(40) 3.309 ? . .
C(36) H(41) 2.036 ? . .
C(36) H(43) 2.816 ? . .
C(37) H(22) 2.977 ? . .
C(37) H(82) 3.237 ? . .
C(37) H(91) 3.155 ? . 55602
C(37) H(111) 2.940 ? . 55602
C(37) H(29) 3.558 ? . .
C(37) H(34) 3.137 ? . 55602
C(37) H(35) 3.106 ? . .
C(37) H(38) 2.045 ? . .
C(37) H(39) 3.278 ? . .
C(37) H(41) 3.232 ? . .
C(38) H(12) 3.404 ? . .
C(38) H(22) 3.574 ? . .
C(38) H(82) 3.463 ? . .
C(38) H(111) 2.928 ? . 55602
C(38) H(231) 3.566 ? . 66602
C(38) H(34) 2.844 ? . 55602
C(38) H(37) 2.040 ? . .
C(38) H(39) 2.034 ? . .
C(38) H(40) 3.238 ? . .
C(39) H(111) 2.972 ? . 55602
C(39) H(18) 3.418 ? . 65602
C(39) H(231) 3.265 ? . 66602
C(39) H(37) 3.265 ? . .
C(39) H(38) 2.027 ? . .
C(39) H(40) 2.029 ? . .
C(39) H(41) 3.251 ? . .
C(39) H(44) 3.335 ? . 55502
C(39) H(45) 3.538 ? . 65501
C(39) H(46) 3.450 ? . 65501
C(40) H(111) 3.023 ? . 55602
C(40) H(231) 3.355 ? . 66602
C(40) H(232) 3.207 ? . 66602
C(40) H(233) 3.281 ? . 66602
C(40) H(38) 3.237 ? . .
C(40) H(39) 2.036 ? . .
C(40) H(41) 2.027 ? . .
C(40) H(43) 3.563 ? . .
C(40) H(43) 3.365 ? . 55502
C(40) H(44) 3.135 ? . 55502
C(41) H(111) 3.062 ? . 55602
C(41) H(121) 3.315 ? . 55401
C(41) H(232) 2.993 ? . 66602
C(41) H(233) 3.572 ? . 66602
C(41) H(29) 3.385 ? . .
C(41) H(37) 3.235 ? . .
C(41) H(39) 3.265 ? . .
C(41) H(40) 2.039 ? . .
C(41) H(43) 2.578 ? . .
C(42) H(6) 3.215 ? . 56602
C(42) H(91) 3.379 ? . 55602
C(42) H(92) 2.942 ? . 55602
C(42) H(25) 2.573 ? . .
C(42) H(35) 2.967 ? . .
C(42) H(41) 3.236 ? . .
C(42) H(43) 2.026 ? . .
C(42) H(44) 3.301 ? . .
C(42) H(46) 3.310 ? . .
C(42) H(47) 2.041 ? . .
C(43) H(91) 3.560 ? . 55602
C(43) H(92) 2.863 ? . 55602
C(43) H(19) 3.324 ? . 45401
C(43) H(25) 2.901 ? . .
C(43) H(40) 3.148 ? . 55502
C(43) H(41) 2.978 ? . .
C(43) H(44) 2.037 ? . .
C(43) H(45) 3.264 ? . .
C(43) H(47) 3.223 ? . .
C(44) H(92) 3.116 ? . 55602
C(44) H(19) 3.303 ? . 45401
C(44) H(25) 3.569 ? . .
C(44) H(40) 3.063 ? . 55502
C(44) H(43) 2.019 ? . .
C(44) H(45) 2.042 ? . .
C(44) H(45) 3.529 ? . 45502
C(44) H(46) 3.239 ? . .
C(45) H(92) 3.406 ? . 55602
C(45) H(151) 3.198 ? . 55602
C(45) H(39) 3.289 ? . 45501
C(45) H(43) 3.251 ? . .
C(45) H(44) 2.037 ? . .
C(45) H(46) 2.020 ? . .
C(45) H(47) 3.248 ? . .
C(46) H(6) 3.510 ? . 56602
C(46) H(92) 3.421 ? . 55602
C(46) H(151) 3.034 ? . 55602
C(46) H(39) 3.429 ? . 45501
C(46) H(44) 3.238 ? . .
C(46) H(45) 2.032 ? . .
C(46) H(47) 2.028 ? . .
C(47) H(5) 3.520 ? . 56602
C(47) H(6) 2.746 ? . 56602
C(47) H(92) 3.170 ? . 55602
C(47) H(151) 3.446 ? . 55602
C(47) H(25) 3.042 ? . .
C(47) H(35) 3.126 ? . .
C(47) H(43) 3.222 ? . .
C(47) H(45) 3.264 ? . .
C(47) H(46) 2.041 ? . .
B(1) H(6) 3.321 ? . 56602
B(1) H(25) 2.841 ? . .
B(1) H(29) 2.757 ? . .
B(1) H(31) 2.845 ? . .
B(1) H(35) 2.761 ? . .
B(1) H(37) 2.868 ? . .
B(1) H(41) 2.740 ? . .
B(1) H(43) 2.827 ? . .
B(1) H(47) 2.786 ? . .
H(11) Ni(1) 2.908 ? . .
H(11) O(2) 2.726 ? . .
H(11) N(1) 1.995 ? . .
H(11) N(2) 3.123 ? . .
H(11) C(2) 1.930 ? . .
H(11) C(3) 2.755 ? . .
H(11) C(3) 3.509 ? . 66602
H(11) C(4) 2.779 ? . 66602
H(11) C(5) 3.120 ? . 66602
H(11) C(8) 3.204 ? . .
H(11) C(15) 2.538 ? . .
H(11) C(16) 2.767 ? . .
H(11) H(12) 1.551 ? . .
H(11) H(21) 2.171 ? . .
H(11) H(22) 2.672 ? . .
H(11) H(4) 2.599 ? . 66602
H(11) H(5) 3.173 ? . 66602
H(11) H(81) 3.342 ? . .
H(11) H(82) 3.450 ? . .
H(11) H(151) 3.436 ? . .
H(11) H(152) 2.646 ? . .
H(11) H(161) 3.381 ? . .
H(11) H(162) 2.160 ? . .
H(12) N(1) 2.012 ? . .
H(12) C(2) 1.954 ? . .
H(12) C(3) 3.318 ? . .
H(12) C(8) 2.637 ? . .
H(12) C(15) 2.404 ? . .
H(12) C(16) 3.264 ? . .
H(12) C(38) 3.404 ? . .
H(12) H(11) 1.551 ? . .
H(12) H(21) 2.215 ? . .
H(12) H(22) 2.163 ? . .
H(12) H(81) 2.874 ? . .
H(12) H(82) 2.455 ? . .
H(12) H(151) 3.206 ? . .
H(12) H(152) 2.042 ? . .
H(12) H(162) 3.029 ? . .
H(12) H(37) 3.467 ? . .
H(12) H(38) 3.003 ? . .
H(21) O(2) 2.723 ? . 66602
H(21) N(1) 3.348 ? . .
H(21) N(2) 3.170 ? . .
H(21) C(1) 1.958 ? . .
H(21) C(3) 1.986 ? . .
H(21) C(3) 3.593 ? . 66602
H(21) C(4) 2.492 ? . .
H(21) C(22) 3.270 ? . 66602
H(21) C(23) 3.234 ? . 66602
H(21) H(11) 2.171 ? . .
H(21) H(12) 2.215 ? . .
H(21) H(22) 1.551 ? . .
H(21) H(4) 2.306 ? . .
H(21) H(81) 3.437 ? . .
H(21) H(231) 2.967 ? . 66602
H(21) H(232) 3.015 ? . 66602
H(21) H(29) 3.027 ? . .
H(22) N(1) 2.781 ? . .
H(22) N(2) 2.866 ? . .
H(22) C(1) 1.927 ? . .
H(22) C(3) 1.985 ? . .
H(22) C(4) 2.811 ? . .
H(22) C(8) 2.630 ? . .
H(22) C(30) 3.398 ? . .
H(22) C(31) 3.307 ? . .
H(22) C(36) 3.575 ? . .
H(22) C(37) 2.977 ? . .
H(22) C(38) 3.574 ? . .
H(22) H(11) 2.672 ? . .
H(22) H(12) 2.163 ? . .
H(22) H(21) 1.551 ? . .
H(22) H(4) 2.884 ? . .
H(22) H(81) 2.093 ? . .
H(22) H(82) 2.719 ? . .
H(22) H(232) 3.542 ? . 66602
H(22) H(29) 2.915 ? . .
H(22) H(31) 3.447 ? . .
H(22) H(37) 2.655 ? . .
H(4) O(2) 2.495 ? . 66602
H(4) N(2) 3.246 ? . .
H(4) C(1) 3.544 ? . 66602
H(4) C(2) 2.597 ? . .
H(4) C(3) 2.036 ? . .
H(4) C(5) 2.024 ? . .
H(4) C(6) 3.228 ? . .
H(4) C(22) 3.592 ? . 66602
H(4) C(28) 3.302 ? . .
H(4) C(29) 3.137 ? . .
H(4) H(11) 2.599 ? . 66602
H(4) H(21) 2.306 ? . .
H(4) H(22) 2.884 ? . .
H(4) H(5) 2.340 ? . .
H(4) H(162) 2.732 ? . 66602
H(4) H(232) 3.578 ? . 66602
H(4) H(28) 2.858 ? . .
H(4) H(29) 2.512 ? . .
H(4) H(31) 3.152 ? . .
H(5) C(3) 3.258 ? . .
H(5) C(4) 2.035 ? . .
H(5) C(6) 2.040 ? . .
H(5) C(7) 3.241 ? . .
H(5) C(16) 3.530 ? . 66602
H(5) C(30) 3.360 ? . 56602
H(5) C(31) 2.907 ? . 56602
H(5) C(32) 2.948 ? . 56602
H(5) C(33) 3.411 ? . 56602
H(5) C(47) 3.520 ? . 56602
H(5) H(11) 3.173 ? . 66602
H(5) H(4) 2.340 ? . .
H(5) H(6) 2.353 ? . .
H(5) H(161) 3.368 ? . 66602
H(5) H(162) 2.858 ? . 66602
H(5) H(31) 3.160 ? . 56602
H(5) H(32) 3.219 ? . 56602
H(5) H(47) 2.637 ? . 56602
H(6) N(2) 3.250 ? . .
H(6) C(4) 3.231 ? . .
H(6) C(5) 2.037 ? . .
H(6) C(7) 2.026 ? . .
H(6) C(24) 2.933 ? . 56602
H(6) C(25) 2.586 ? . 56602
H(6) C(26) 3.312 ? . 56602
H(6) C(30) 3.391 ? . 56602
H(6) C(31) 3.327 ? . 56602
H(6) C(42) 3.215 ? . 56602
H(6) C(46) 3.510 ? . 56602
H(6) C(47) 2.746 ? . 56602
H(6) B(1) 3.321 ? . 56602
H(6) H(5) 2.353 ? . .
H(6) H(7) 2.306 ? . .
H(6) H(20) 3.552 ? . 66702
H(6) H(25) 2.443 ? . 56602
H(6) H(31) 3.117 ? . 56602
H(6) H(32) 3.303 ? . .
H(6) H(47) 2.413 ? . 56602
H(7) Ni(1) 2.970 ? . .
H(7) O(1) 2.524 ? . .
H(7) N(2) 1.982 ? . .
H(7) N(3) 3.071 ? . .
H(7) C(3) 3.153 ? . .
H(7) C(5) 3.228 ? . .
H(7) C(6) 2.008 ? . .
H(7) C(14) 2.856 ? . .
H(7) C(22) 3.179 ? . .
H(7) C(25) 3.340 ? . 56602
H(7) C(26) 3.100 ? . 56602
H(7) H(6) 2.306 ? . .
H(7) H(14) 2.523 ? . .
H(7) H(20) 2.951 ? . 66702
H(7) H(25) 3.292 ? . 56602
H(7) H(26) 2.876 ? . 56602
H(7) H(32) 3.429 ? . .
H(81) Ni(1) 3.047 ? . .
H(81) N(1) 2.003 ? . .
H(81) N(2) 2.819 ? . .
H(81) N(3) 3.044 ? . .
H(81) C(1) 2.512 ? . .
H(81) C(2) 2.531 ? . .
H(81) C(3) 2.929 ? . .
H(81) C(9) 2.030 ? . .
H(81) C(10) 2.717 ? . .
H(81) C(15) 3.255 ? . .
H(81) C(32) 3.459 ? . .
H(81) C(33) 3.212 ? . .
H(81) C(34) 3.152 ? . .
H(81) C(35) 3.360 ? . .
H(81) H(11) 3.342 ? . .
H(81) H(12) 2.874 ? . .
H(81) H(21) 3.437 ? . .
H(81) H(22) 2.093 ? . .
H(81) H(82) 1.551 ? . .
H(81) H(91) 2.358 ? . .
H(81) H(92) 2.770 ? . .
H(81) H(151) 3.428 ? . .
H(81) H(152) 3.501 ? . .
H(81) H(34) 3.495 ? . .
H(81) H(37) 2.849 ? . .
H(82) N(1) 1.997 ? . .
H(82) C(1) 2.579 ? . .
H(82) C(2) 3.163 ? . .
H(82) C(9) 2.031 ? . .
H(82) C(10) 3.366 ? . .
H(82) C(15) 2.576 ? . .
H(82) C(35) 3.534 ? . 55602
H(82) C(37) 3.237 ? . .
H(82) C(38) 3.463 ? . .
H(82) H(11) 3.450 ? . .
H(82) H(12) 2.455 ? . .
H(82) H(22) 2.719 ? . .
H(82) H(81) 1.551 ? . .
H(82) H(91) 2.210 ? . .
H(82) H(92) 2.359 ? . .
H(82) H(151) 2.646 ? . .
H(82) H(152) 2.505 ? . .
H(82) H(34) 3.458 ? . 55602
H(82) H(35) 2.712 ? . 55602
H(82) H(37) 2.519 ? . .
H(82) H(38) 2.974 ? . .
H(91) N(1) 3.300 ? . .
H(91) N(3) 3.185 ? . .
H(91) C(8) 2.016 ? . .
H(91) C(10) 2.001 ? . .
H(91) C(11) 2.500 ? . .
H(91) C(34) 3.236 ? . .
H(91) C(35) 3.256 ? . 55602
H(91) C(36) 3.367 ? . 55602
H(91) C(37) 3.155 ? . 55602
H(91) C(42) 3.379 ? . 55602
H(91) C(43) 3.560 ? . 55602
H(91) H(81) 2.358 ? . .
H(91) H(82) 2.210 ? . .
H(91) H(92) 1.551 ? . .
H(91) H(111) 2.304 ? . .
H(91) H(151) 3.407 ? . .
H(91) H(34) 2.881 ? . .
H(91) H(35) 2.336 ? . 55602
H(91) H(37) 3.029 ? . 55602
H(92) Ni(1) 3.488 ? . .
H(92) N(1) 2.628 ? . .
H(92) N(3) 2.802 ? . .
H(92) C(8) 2.022 ? . .
H(92) C(10) 2.010 ? . .
H(92) C(11) 2.939 ? . .
H(92) C(15) 2.758 ? . .
H(92) C(42) 2.942 ? . 55602
H(92) C(43) 2.863 ? . 55602
H(92) C(44) 3.116 ? . 55602
H(92) C(45) 3.406 ? . 55602
H(92) C(46) 3.421 ? . 55602
H(92) C(47) 3.170 ? . 55602
H(92) H(81) 2.770 ? . .
H(92) H(82) 2.359 ? . .
H(92) H(91) 1.551 ? . .
H(92) H(111) 3.052 ? . .
H(92) H(151) 2.099 ? . .
H(92) H(152) 3.255 ? . .
H(92) H(35) 2.939 ? . 55602
H(92) H(43) 3.236 ? . 55602
H(111) N(3) 3.231 ? . .
H(111) C(9) 2.637 ? . .
H(111) C(10) 2.037 ? . .
H(111) C(12) 2.028 ? . .
H(111) C(13) 3.236 ? . .
H(111) C(36) 3.047 ? . 55602
H(111) C(37) 2.940 ? . 55602
H(111) C(38) 2.928 ? . 55602
H(111) C(39) 2.972 ? . 55602
H(111) C(40) 3.023 ? . 55602
H(111) C(41) 3.062 ? . 55602
H(111) H(91) 2.304 ? . .
H(111) H(92) 3.052 ? . .
H(111) H(121) 2.341 ? . .
H(111) H(33) 3.376 ? . .
H(111) H(34) 2.966 ? . .
H(111) H(37) 3.449 ? . 55602
H(111) H(38) 3.458 ? . 55602
H(111) H(39) 3.499 ? . 55602
H(111) H(40) 3.569 ? . 55602
H(111) H(43) 3.117 ? . 55602
H(121) C(10) 3.262 ? . .
H(121) C(11) 2.037 ? . .
H(121) C(13) 2.035 ? . .
H(121) C(14) 3.235 ? . .
H(121) C(19) 3.589 ? . 45501
H(121) C(25) 3.510 ? . 55601
H(121) C(41) 3.315 ? . 55601
H(121) H(111) 2.341 ? . .
H(121) H(13) 2.348 ? . .
H(121) H(18) 3.207 ? . 45501
H(121) H(19) 2.915 ? . 45501
H(121) H(25) 3.498 ? . 55601
H(121) H(27) 3.439 ? . 56602
H(121) H(41) 2.404 ? . 55601
H(121) H(43) 3.210 ? . 55601
H(13) N(3) 3.262 ? . .
H(13) C(11) 3.240 ? . .
H(13) C(12) 2.038 ? . .
H(13) C(14) 2.034 ? . .
H(13) C(24) 3.549 ? . 55601
H(13) C(25) 3.317 ? . 55601
H(13) C(26) 2.991 ? . 55601
H(13) C(26) 3.538 ? . 56602
H(13) C(27) 2.865 ? . 55601
H(13) C(28) 3.038 ? . 55601
H(13) C(29) 3.348 ? . 55601
H(13) H(121) 2.348 ? . .
H(13) H(14) 2.316 ? . .
H(13) H(232) 3.462 ? . 66702
H(13) H(233) 3.404 ? . 66702
H(13) H(26) 3.412 ? . 55601
H(13) H(26) 2.847 ? . 56602
H(13) H(27) 3.235 ? . 55601
H(13) H(27) 3.036 ? . 56602
H(13) H(28) 3.481 ? . 55601
H(13) H(41) 3.086 ? . 55601
H(14) Ni(1) 2.924 ? . .
H(14) O(1) 2.360 ? . .
H(14) N(3) 1.994 ? . .
H(14) C(7) 3.344 ? . .
H(14) C(10) 3.161 ? . .
H(14) C(12) 3.224 ? . .
H(14) C(13) 2.011 ? . .
H(14) C(21) 3.447 ? . .
H(14) H(7) 2.523 ? . .
H(14) H(13) 2.316 ? . .
H(14) H(20) 3.400 ? . 66702
H(14) H(211) 2.645 ? . .
H(14) H(211) 3.499 ? . 66702
H(14) H(233) 3.256 ? . 66702
H(14) H(26) 3.052 ? . 56602
H(151) Ni(1) 3.272 ? . .
H(151) N(1) 1.960 ? . .
H(151) N(4) 2.862 ? . .
H(151) C(1) 3.159 ? . .
H(151) C(8) 2.529 ? . .
H(151) C(9) 2.706 ? . .
H(151) C(16) 1.986 ? . .
H(151) C(17) 2.505 ? . .
H(151) C(18) 3.473 ? . .
H(151) C(45) 3.198 ? . 55602
H(151) C(46) 3.034 ? . 55602
H(151) C(47) 3.446 ? . 55602
H(151) H(11) 3.436 ? . .
H(151) H(12) 3.206 ? . .
H(151) H(81) 3.428 ? . .
H(151) H(82) 2.646 ? . .
H(151) H(91) 3.407 ? . .
H(151) H(92) 2.099 ? . .
H(151) H(152) 1.551 ? . .
H(151) H(161) 2.393 ? . .
H(151) H(162) 2.720 ? . .
H(151) H(45) 3.462 ? . 55602
H(151) H(46) 3.189 ? . 55602
H(152) N(1) 1.980 ? . .
H(152) C(1) 2.373 ? . .
H(152) C(8) 2.728 ? . .
H(152) C(9) 3.583 ? . .
H(152) C(16) 2.018 ? . .
H(152) C(17) 3.270 ? . .
H(152) H(11) 2.646 ? . .
H(152) H(12) 2.042 ? . .
H(152) H(81) 3.501 ? . .
H(152) H(82) 2.505 ? . .
H(152) H(92) 3.255 ? . .
H(152) H(151) 1.551 ? . .
H(152) H(161) 2.188 ? . .
H(152) H(162) 2.412 ? . .
H(152) H(38) 3.589 ? . .
H(161) N(1) 3.275 ? . .
H(161) N(4) 3.199 ? . .
H(161) C(15) 2.016 ? . .
H(161) C(17) 2.019 ? . .
H(161) C(18) 2.547 ? . .
H(161) H(11) 3.381 ? . .
H(161) H(5) 3.368 ? . 66602
H(161) H(151) 2.393 ? . .
H(161) H(152) 2.188 ? . .
H(161) H(162) 1.551 ? . .
H(161) H(18) 2.366 ? . .
H(161) H(33) 3.544 ? . 65501
H(161) H(34) 3.547 ? . 65501
H(162) Ni(1) 3.070 ? . .
H(162) O(2) 2.783 ? . .
H(162) N(1) 2.572 ? . .
H(162) N(4) 2.693 ? . .
H(162) C(1) 2.731 ? . .
H(162) C(4) 3.288 ? . 66602
H(162) C(5) 3.352 ? . 66602
H(162) C(15) 1.999 ? . .
H(162) C(17) 2.015 ? . .
H(162) C(18) 3.073 ? . .
H(162) H(11) 2.160 ? . .
H(162) H(12) 3.029 ? . .
H(162) H(4) 2.732 ? . 66602
H(162) H(5) 2.858 ? . 66602
H(162) H(151) 2.720 ? . .
H(162) H(152) 2.412 ? . .
H(162) H(161) 1.551 ? . .
H(162) H(18) 3.253 ? . .
H(162) H(28) 2.830 ? . 66602
H(18) N(4) 3.242 ? . .
H(18) C(16) 2.684 ? . .
H(18) C(17) 2.042 ? . .
H(18) C(19) 2.019 ? . .
H(18) C(20) 3.242 ? . .
H(18) C(39) 3.418 ? . 65602
H(18) H(121) 3.207 ? . 65501
H(18) H(161) 2.366 ? . .
H(18) H(162) 3.253 ? . .
H(18) H(19) 2.331 ? . .
H(18) H(27) 3.276 ? . 66602
H(18) H(33) 3.132 ? . 65501
H(18) H(38) 3.526 ? . 65602
H(18) H(39) 2.836 ? . 65602
H(18) H(45) 3.199 ? . 55602
H(19) C(17) 3.255 ? . .
H(19) C(18) 2.029 ? . .
H(19) C(20) 2.047 ? . .
H(19) C(21) 3.241 ? . .
H(19) C(25) 2.902 ? . 65601
H(19) C(26) 3.280 ? . 65601
H(19) C(43) 3.324 ? . 65601
H(19) C(44) 3.303 ? . 65601
H(19) H(121) 2.915 ? . 65501
H(19) H(18) 2.331 ? . .
H(19) H(20) 2.359 ? . .
H(19) H(25) 2.225 ? . 65601
H(19) H(26) 2.981 ? . 65601
H(19) H(27) 3.493 ? . 66602
H(19) H(39) 3.565 ? . 65602
H(19) H(43) 3.467 ? . 65601
H(19) H(44) 3.445 ? . 65601
H(19) H(45) 3.368 ? . 55602
H(20) O(1) 3.067 ? . 66702
H(20) N(4) 3.253 ? . .
H(20) C(18) 3.243 ? . .
H(20) C(19) 2.049 ? . .
H(20) C(21) 2.042 ? . .
H(20) C(23) 3.422 ? . 66702
H(20) C(25) 3.526 ? . 65601
H(20) H(6) 3.552 ? . 66702
H(20) H(7) 2.951 ? . 66702
H(20) H(14) 3.400 ? . 66702
H(20) H(19) 2.359 ? . .
H(20) H(211) 2.321 ? . .
H(20) H(231) 3.201 ? . 66702
H(20) H(233) 3.036 ? . 66702
H(20) H(25) 2.828 ? . 65601
H(20) H(26) 3.085 ? . 65601
H(211) Ni(1) 3.009 ? . .
H(211) O(1) 2.655 ? . .
H(211) O(1) 2.954 ? . 66702
H(211) N(3) 3.027 ? . .
H(211) N(4) 1.973 ? . .
H(211) C(14) 2.945 ? . .
H(211) C(17) 3.151 ? . .
H(211) C(19) 3.229 ? . .
H(211) C(20) 2.007 ? . .
H(211) C(22) 3.503 ? . .
H(211) C(22) 3.549 ? . 66702
H(211) C(23) 3.322 ? . 66702
H(211) H(14) 2.645 ? . .
H(211) H(14) 3.499 ? . 66702
H(211) H(20) 2.321 ? . .
H(211) H(233) 2.514 ? . 66702
H(231) O(1) 2.808 ? . .
H(231) O(2) 2.824 ? . .
H(231) C(22) 2.011 ? . .
H(231) C(38) 3.566 ? . 66602
H(231) C(39) 3.265 ? . 66602
H(231) C(40) 3.355 ? . 66602
H(231) H(21) 2.967 ? . 66602
H(231) H(20) 3.201 ? . 66702
H(231) H(232) 1.551 ? . .
H(231) H(233) 1.551 ? . .
H(231) H(29) 3.530 ? . 66602
H(231) H(39) 3.520 ? . 66602
H(232) O(1) 3.101 ? . .
H(232) O(2) 2.526 ? . .
H(232) C(22) 2.011 ? . .
H(232) C(24) 3.528 ? . 66602
H(232) C(28) 3.125 ? . 66602
H(232) C(29) 2.650 ? . 66602
H(232) C(36) 3.283 ? . 66602
H(232) C(40) 3.207 ? . 66602
H(232) C(41) 2.993 ? . 66602
H(232) H(21) 3.015 ? . 66602
H(232) H(22) 3.542 ? . 66602
H(232) H(4) 3.578 ? . 66602
H(232) H(13) 3.462 ? . 66702
H(232) H(231) 1.551 ? . .
H(232) H(233) 1.551 ? . .
H(232) H(28) 3.079 ? . 66602
H(232) H(29) 2.187 ? . 66602
H(232) H(40) 3.584 ? . 66602
H(232) H(41) 3.223 ? . 66602
H(233) O(1) 2.486 ? . .
H(233) O(2) 3.124 ? . .
H(233) C(13) 3.447 ? . 66702
H(233) C(14) 3.370 ? . 66702
H(233) C(20) 3.443 ? . 66702
H(233) C(21) 3.204 ? . 66702
H(233) C(22) 2.011 ? . .
H(233) C(40) 3.281 ? . 66602
H(233) C(41) 3.572 ? . 66602
H(233) H(13) 3.404 ? . 66702
H(233) H(14) 3.256 ? . 66702
H(233) H(20) 3.036 ? . 66702
H(233) H(211) 2.514 ? . 66702
H(233) H(231) 1.551 ? . .
H(233) H(232) 1.551 ? . .
H(233) H(40) 3.258 ? . 66602
H(25) C(6) 3.284 ? . 56602
H(25) C(19) 2.942 ? . 45401
H(25) C(20) 3.234 ? . 45401
H(25) C(24) 2.040 ? . .
H(25) C(26) 2.034 ? . .
H(25) C(27) 3.249 ? . .
H(25) C(29) 3.221 ? . .
H(25) C(42) 2.573 ? . .
H(25) C(43) 2.901 ? . .
H(25) C(44) 3.569 ? . .
H(25) C(47) 3.042 ? . .
H(25) B(1) 2.841 ? . .
H(25) H(6) 2.443 ? . 56602
H(25) H(7) 3.292 ? . 56602
H(25) H(121) 3.498 ? . 55401
H(25) H(19) 2.225 ? . 45401
H(25) H(20) 2.828 ? . 45401
H(25) H(26) 2.324 ? . .
H(25) H(41) 3.431 ? . .
H(25) H(43) 3.205 ? . .
H(25) H(47) 3.430 ? . .
H(26) C(13) 3.208 ? . 56602
H(26) C(14) 3.328 ? . 56602
H(26) C(19) 3.181 ? . 45401
H(26) C(20) 3.241 ? . 45401
H(26) C(24) 3.306 ? . .
H(26) C(25) 2.038 ? . .
H(26) C(27) 2.017 ? . .
H(26) C(27) 3.239 ? . 56502
H(26) C(28) 3.240 ? . .
H(26) H(7) 2.876 ? . 56602
H(26) H(13) 3.412 ? . 55401
H(26) H(13) 2.847 ? . 56602
H(26) H(14) 3.052 ? . 56602
H(26) H(19) 2.981 ? . 45401
H(26) H(20) 3.085 ? . 45401
H(26) H(25) 2.324 ? . .
H(26) H(27) 2.326 ? . .
H(26) H(27) 2.737 ? . 56502
H(27) C(12) 3.447 ? . 56602
H(27) C(13) 3.211 ? . 56602
H(27) C(18) 3.288 ? . 66602
H(27) C(19) 3.406 ? . 66602
H(27) C(25) 3.264 ? . .
H(27) C(26) 2.026 ? . .
H(27) C(26) 3.242 ? . 56502
H(27) C(28) 2.049 ? . .
H(27) C(29) 3.262 ? . .
H(27) H(121) 3.439 ? . 56602
H(27) H(13) 3.235 ? . 55401
H(27) H(13) 3.036 ? . 56602
H(27) H(18) 3.276 ? . 66602
H(27) H(19) 3.493 ? . 66602
H(27) H(26) 2.326 ? . .
H(27) H(26) 2.737 ? . 56502
H(27) H(27) 3.582 ? . 56502
H(27) H(28) 2.360 ? . .
H(27) H(33) 3.015 ? . 56602
H(28) O(2) 2.785 ? . 66602
H(28) N(4) 3.387 ? . 66602
H(28) C(16) 3.355 ? . 66602
H(28) C(17) 3.051 ? . 66602
H(28) C(18) 3.361 ? . 66602
H(28) C(22) 3.256 ? . 66602
H(28) C(24) 3.298 ? . .
H(28) C(26) 3.240 ? . .
H(28) C(27) 2.047 ? . .
H(28) C(29) 2.030 ? . .
H(28) H(4) 2.858 ? . .
H(28) H(13) 3.481 ? . 55401
H(28) H(162) 2.830 ? . 66602
H(28) H(232) 3.079 ? . 66602
H(28) H(27) 2.360 ? . .
H(28) H(29) 2.306 ? . .
H(28) H(33) 3.593 ? . 56602
H(29) O(2) 3.183 ? . 66602
H(29) C(2) 3.329 ? . .
H(29) C(4) 3.153 ? . .
H(29) C(22) 3.509 ? . 66602
H(29) C(23) 3.079 ? . 66602
H(29) C(24) 2.021 ? . .
H(29) C(25) 3.218 ? . .
H(29) C(27) 3.250 ? . .
H(29) C(28) 2.014 ? . .
H(29) C(30) 3.124 ? . .
H(29) C(31) 3.005 ? . .
H(29) C(36) 2.923 ? . .
H(29) C(37) 3.558 ? . .
H(29) C(41) 3.385 ? . .
H(29) B(1) 2.757 ? . .
H(29) H(21) 3.027 ? . .
H(29) H(22) 2.915 ? . .
H(29) H(4) 2.512 ? . .
H(29) H(231) 3.530 ? . 66602
H(29) H(232) 2.187 ? . 66602
H(29) H(28) 2.306 ? . .
H(29) H(31) 2.457 ? . .
H(29) H(41) 3.478 ? . .
H(31) C(3) 3.593 ? . .
H(31) C(4) 3.152 ? . .
H(31) C(5) 3.467 ? . .
H(31) C(5) 3.383 ? . 56602
H(31) C(6) 3.373 ? . 56602
H(31) C(24) 2.649 ? . .
H(31) C(25) 3.596 ? . .
H(31) C(28) 3.398 ? . .
H(31) C(29) 2.541 ? . .
H(31) C(30) 2.027 ? . .
H(31) C(32) 2.029 ? . .
H(31) C(32) 3.418 ? . 56602
H(31) C(33) 3.248 ? . .
H(31) C(35) 3.214 ? . .
H(31) B(1) 2.845 ? . .
H(31) H(22) 3.447 ? . .
H(31) H(4) 3.152 ? . .
H(31) H(5) 3.160 ? . 56602
H(31) H(6) 3.117 ? . 56602
H(31) H(29) 2.457 ? . .
H(31) H(31) 3.486 ? . 56602
H(31) H(32) 2.326 ? . .
H(31) H(32) 2.652 ? . 56602
H(32) N(2) 3.430 ? . .
H(32) C(3) 3.561 ? . .
H(32) C(4) 3.486 ? . .
H(32) C(5) 3.217 ? . .
H(32) C(6) 2.973 ? . .
H(32) C(7) 3.072 ? . .
H(32) C(27) 3.589 ? . 56602
H(32) C(28) 3.444 ? . 56602
H(32) C(30) 3.308 ? . .
H(32) C(31) 2.047 ? . .
H(32) C(31) 3.438 ? . 56602
H(32) C(33) 2.022 ? . .
H(32) C(34) 3.233 ? . .
H(32) H(5) 3.219 ? . 56602
H(32) H(6) 3.303 ? . .
H(32) H(7) 3.429 ? . .
H(32) H(31) 2.326 ? . .
H(32) H(31) 2.652 ? . 56602
H(32) H(32) 3.569 ? . 56602
H(32) H(33) 2.328 ? . .
H(33) C(10) 3.329 ? . .
H(33) C(11) 3.129 ? . .
H(33) C(12) 3.346 ? . .
H(33) C(27) 3.290 ? . 56602
H(33) C(31) 3.264 ? . .
H(33) C(32) 2.029 ? . .
H(33) C(34) 2.033 ? . .
H(33) C(35) 3.262 ? . .
H(33) H(111) 3.376 ? . .
H(33) H(161) 3.544 ? . 45501
H(33) H(18) 3.132 ? . 45501
H(33) H(27) 3.015 ? . 56602
H(33) H(28) 3.593 ? . 56602
H(33) H(32) 2.328 ? . .
H(33) H(34) 2.336 ? . .
H(34) C(9) 3.543 ? . .
H(34) C(11) 3.347 ? . .
H(34) C(30) 3.315 ? . .
H(34) C(32) 3.234 ? . .
H(34) C(33) 2.029 ? . .
H(34) C(35) 2.047 ? . .
H(34) C(37) 3.137 ? . 55602
H(34) C(38) 2.844 ? . 55602
H(34) H(81) 3.495 ? . .
H(34) H(82) 3.458 ? . 55602
H(34) H(91) 2.881 ? . .
H(34) H(111) 2.966 ? . .
H(34) H(161) 3.547 ? . 45501
H(34) H(33) 2.336 ? . .
H(34) H(35) 2.327 ? . .
H(34) H(37) 2.983 ? . 55602
H(34) H(38) 2.480 ? . 55602
H(35) C(8) 3.297 ? . 55602
H(35) C(9) 2.954 ? . 55602
H(35) C(30) 2.030 ? . .
H(35) C(31) 3.212 ? . .
H(35) C(33) 3.247 ? . .
H(35) C(34) 2.028 ? . .
H(35) C(36) 3.219 ? . .
H(35) C(37) 3.106 ? . .
H(35) C(42) 2.967 ? . .
H(35) C(47) 3.126 ? . .
H(35) B(1) 2.761 ? . .
H(35) H(82) 2.712 ? . 55602
H(35) H(91) 2.336 ? . 55602
H(35) H(92) 2.939 ? . 55602
H(35) H(34) 2.327 ? . .
H(35) H(37) 2.515 ? . .
H(35) H(47) 2.891 ? . .
H(37) C(2) 3.543 ? . .
H(37) C(8) 3.112 ? . .
H(37) C(30) 2.720 ? . .
H(37) C(34) 3.571 ? . .
H(37) C(35) 2.645 ? . .
H(37) C(36) 2.038 ? . .
H(37) C(38) 2.040 ? . .
H(37) C(39) 3.265 ? . .
H(37) C(41) 3.235 ? . .
H(37) B(1) 2.868 ? . .
H(37) H(12) 3.467 ? . .
H(37) H(22) 2.655 ? . .
H(37) H(81) 2.849 ? . .
H(37) H(82) 2.519 ? . .
H(37) H(91) 3.029 ? . 55602
H(37) H(111) 3.449 ? . 55602
H(37) H(34) 2.983 ? . 55602
H(37) H(35) 2.515 ? . .
H(37) H(38) 2.333 ? . .
H(38) C(34) 3.353 ? . 55602
H(38) C(36) 3.305 ? . .
H(38) C(37) 2.045 ? . .
H(38) C(39) 2.027 ? . .
H(38) C(40) 3.237 ? . .
H(38) H(12) 3.003 ? . .
H(38) H(82) 2.974 ? . .
H(38) H(111) 3.458 ? . 55602
H(38) H(152) 3.589 ? . .
H(38) H(18) 3.526 ? . 65602
H(38) H(34) 2.480 ? . 55602
H(38) H(37) 2.333 ? . .
H(38) H(39) 2.334 ? . .
H(38) H(46) 3.182 ? . 65501
H(39) C(18) 3.403 ? . 65602
H(39) C(37) 3.278 ? . .
H(39) C(38) 2.034 ? . .
H(39) C(40) 2.036 ? . .
H(39) C(41) 3.265 ? . .
H(39) C(45) 3.289 ? . 65501
H(39) C(46) 3.429 ? . 65501
H(39) H(111) 3.499 ? . 55602
H(39) H(18) 2.836 ? . 65602
H(39) H(19) 3.565 ? . 65602
H(39) H(231) 3.520 ? . 66602
H(39) H(38) 2.334 ? . .
H(39) H(40) 2.339 ? . .
H(39) H(44) 2.838 ? . 55502
H(39) H(45) 2.611 ? . 65501
H(39) H(46) 2.887 ? . 65501
H(40) C(11) 3.579 ? . 55401
H(40) C(12) 3.471 ? . 55401
H(40) C(36) 3.309 ? . .
H(40) C(38) 3.238 ? . .
H(40) C(39) 2.029 ? . .
H(40) C(41) 2.039 ? . .
H(40) C(43) 3.148 ? . 55502
H(40) C(44) 3.063 ? . 55502
H(40) H(111) 3.569 ? . 55602
H(40) H(232) 3.584 ? . 66602
H(40) H(233) 3.258 ? . 66602
H(40) H(39) 2.339 ? . .
H(40) H(41) 2.321 ? . .
H(40) H(43) 2.565 ? . 55502
H(40) H(44) 2.413 ? . 55502
H(41) C(12) 2.787 ? . 55401
H(41) C(13) 3.159 ? . 55401
H(41) C(24) 2.731 ? . .
H(41) C(25) 3.249 ? . .
H(41) C(29) 3.285 ? . .
H(41) C(36) 2.036 ? . .
H(41) C(37) 3.232 ? . .
H(41) C(39) 3.251 ? . .
H(41) C(40) 2.027 ? . .
H(41) C(42) 3.236 ? . .
H(41) C(43) 2.978 ? . .
H(41) B(1) 2.740 ? . .
H(41) H(121) 2.404 ? . 55401
H(41) H(13) 3.086 ? . 55401
H(41) H(232) 3.223 ? . 66602
H(41) H(25) 3.431 ? . .
H(41) H(29) 3.478 ? . .
H(41) H(40) 2.321 ? . .
H(41) H(43) 2.259 ? . .
H(43) C(11) 3.432 ? . 55602
H(43) C(24) 3.489 ? . .
H(43) C(36) 2.816 ? . .
H(43) C(40) 3.563 ? . .
H(43) C(40) 3.365 ? . 55502
H(43) C(41) 2.578 ? . .
H(43) C(42) 2.026 ? . .
H(43) C(44) 2.019 ? . .
H(43) C(45) 3.251 ? . .
H(43) C(47) 3.222 ? . .
H(43) B(1) 2.827 ? . .
H(43) H(92) 3.236 ? . 55602
H(43) H(111) 3.117 ? . 55602
H(43) H(121) 3.210 ? . 55401
H(43) H(19) 3.467 ? . 45401
H(43) H(25) 3.205 ? . .
H(43) H(40) 2.565 ? . 55502
H(43) H(41) 2.259 ? . .
H(43) H(44) 2.315 ? . .
H(44) C(39) 3.335 ? . 55502
H(44) C(40) 3.135 ? . 55502
H(44) C(42) 3.301 ? . .
H(44) C(43) 2.037 ? . .
H(44) C(45) 2.037 ? . .
H(44) C(46) 3.238 ? . .
H(44) H(19) 3.445 ? . 45401
H(44) H(39) 2.838 ? . 55502
H(44) H(40) 2.413 ? . 55502
H(44) H(43) 2.315 ? . .
H(44) H(45) 2.344 ? . .
H(44) H(45) 3.013 ? . 45502
H(45) C(17) 3.443 ? . 55602
H(45) C(18) 3.019 ? . 55602
H(45) C(19) 3.130 ? . 55602
H(45) C(39) 3.538 ? . 45501
H(45) C(43) 3.264 ? . .
H(45) C(44) 2.042 ? . .
H(45) C(44) 3.529 ? . 45502
H(45) C(46) 2.032 ? . .
H(45) C(47) 3.264 ? . .
H(45) H(151) 3.462 ? . 55602
H(45) H(18) 3.199 ? . 55602
H(45) H(19) 3.368 ? . 55602
H(45) H(39) 2.611 ? . 45501
H(45) H(44) 2.344 ? . .
H(45) H(44) 3.013 ? . 45502
H(45) H(45) 3.361 ? . 45502
H(45) H(46) 2.330 ? . .
H(46) C(39) 3.450 ? . 45501
H(46) C(42) 3.310 ? . .
H(46) C(44) 3.239 ? . .
H(46) C(45) 2.020 ? . .
H(46) C(47) 2.041 ? . .
H(46) H(151) 3.189 ? . 55602
H(46) H(38) 3.182 ? . 45501
H(46) H(39) 2.887 ? . 45501
H(46) H(45) 2.330 ? . .
H(46) H(47) 2.324 ? . .
H(47) C(5) 3.125 ? . 56602
H(47) C(6) 3.014 ? . 56602
H(47) C(30) 2.621 ? . .
H(47) C(31) 3.345 ? . .
H(47) C(35) 2.804 ? . .
H(47) C(42) 2.041 ? . .
H(47) C(43) 3.223 ? . .
H(47) C(45) 3.248 ? . .
H(47) C(46) 2.028 ? . .
H(47) B(1) 2.786 ? . .
H(47) H(5) 2.637 ? . 56602
H(47) H(6) 2.413 ? . 56602
H(47) H(25) 3.430 ? . .
H(47) H(35) 2.891 ? . .
H(47) H(46) 2.324 ? . .

loop_
_geom_torsion_atom_site_label_1
_geom_torsion_atom_site_label_2
_geom_torsion_atom_site_label_3
_geom_torsion_atom_site_label_4
_geom_torsion
_geom_torsion_publ_flag
_geom_torsion_site_symmetry_1
_geom_torsion_site_symmetry_2
_geom_torsion_site_symmetry_3
_geom_torsion_site_symmetry_4
O(1) Ni(1) O(2) C(22) -2.51(17) ? . . . .
O(2) Ni(1) O(1) C(22) 2.52(17) ? . . . .
O(1) Ni(1) N(1) C(1) -36.1(5) ? . . . .
O(1) Ni(1) N(1) C(8) -151.5(3) ? . . . .
O(1) Ni(1) N(1) C(15) 79.4(4) ? . . . .
N(1) Ni(1) O(1) C(22) 1.6(5) ? . . . .
O(1) Ni(1) N(2) C(3) 132.44(19) ? . . . .
O(1) Ni(1) N(2) C(7) -29.01(18) ? . . . .
N(2) Ni(1) O(1) C(22) -80.34(18) ? . . . .
O(1) Ni(1) N(3) C(10) 179.4(2) ? . . . .
O(1) Ni(1) N(3) C(14) 3.6(2) ? . . . .
N(3) Ni(1) O(1) C(22) -174.03(18) ? . . . .
O(1) Ni(1) N(4) C(17) -132.87(19) ? . . . .
O(1) Ni(1) N(4) C(21) 41.36(19) ? . . . .
N(4) Ni(1) O(1) C(22) 91.59(18) ? . . . .
O(2) Ni(1) N(1) C(1) -36.9(2) ? . . . .
O(2) Ni(1) N(1) C(8) -152.3(2) ? . . . .
O(2) Ni(1) N(1) C(15) 78.6(2) ? . . . .
N(1) Ni(1) O(2) C(22) 177.28(18) ? . . . .
O(2) Ni(1) N(2) C(3) 70.42(19) ? . . . .
O(2) Ni(1) N(2) C(7) -91.03(18) ? . . . .
N(2) Ni(1) O(2) C(22) 89.31(18) ? . . . .
O(2) Ni(1) N(3) C(10) 171.3(2) ? . . . .
O(2) Ni(1) N(3) C(14) -4.4(3) ? . . . .
N(3) Ni(1) O(2) C(22) 6.6(3) ? . . . .
O(2) Ni(1) N(4) C(17) -70.80(19) ? . . . .
O(2) Ni(1) N(4) C(21) 103.43(19) ? . . . .
N(4) Ni(1) O(2) C(22) -90.73(18) ? . . . .
N(1) Ni(1) N(2) C(3) -34.56(19) ? . . . .
N(1) Ni(1) N(2) C(7) 163.99(18) ? . . . .
N(2) Ni(1) N(1) C(1) 45.7(2) ? . . . .
N(2) Ni(1) N(1) C(8) -69.7(2) ? . . . .
N(2) Ni(1) N(1) C(15) 161.2(2) ? . . . .
N(1) Ni(1) N(3) C(10) 0.4(2) ? . . . .
N(1) Ni(1) N(3) C(14) -175.4(2) ? . . . .
N(3) Ni(1) N(1) C(1) 139.6(2) ? . . . .
N(3) Ni(1) N(1) C(8) 24.2(2) ? . . . .
N(3) Ni(1) N(1) C(15) -104.9(2) ? . . . .
N(1) Ni(1) N(4) C(17) 34.0(2) ? . . . .
N(1) Ni(1) N(4) C(21) -151.8(2) ? . . . .
N(4) Ni(1) N(1) C(1) -125.5(2) ? . . . .
N(4) Ni(1) N(1) C(8) 119.2(2) ? . . . .
N(4) Ni(1) N(1) C(15) -10.0(2) ? . . . .
N(2) Ni(1) N(3) C(10) 90.7(2) ? . . . .
N(2) Ni(1) N(3) C(14) -85.0(2) ? . . . .
N(3) Ni(1) N(2) C(3) -131.67(19) ? . . . .
N(3) Ni(1) N(2) C(7) 66.88(18) ? . . . .
N(2) Ni(1) N(4) C(17) -70.6(6) ? . . . .
N(2) Ni(1) N(4) C(21) 103.7(5) ? . . . .
N(4) Ni(1) N(2) C(3) 70.2(6) ? . . . .
N(4) Ni(1) N(2) C(7) -91.3(5) ? . . . .
N(3) Ni(1) N(4) C(17) 131.31(19) ? . . . .
N(3) Ni(1) N(4) C(21) -54.5(2) ? . . . .
N(4) Ni(1) N(3) C(10) -92.7(2) ? . . . .
N(4) Ni(1) N(3) C(14) 91.6(2) ? . . . .
Ni(1) O(1) C(22) O(2) -4.3(2) ? . . . .
Ni(1) O(1) C(22) C(23) 173.6(2) ? . . . .
Ni(1) O(2) C(22) O(1) 4.2(2) ? . . . .
Ni(1) O(2) C(22) C(23) -173.7(2) ? . . . .
Ni(1) N(1) C(1) C(2) -65.8(2) ? . . . .
Ni(1) N(1) C(8) C(9) -59.1(3) ? . . . .
Ni(1) N(1) C(15) C(16) -37.5(3) ? . . . .
C(1) N(1) C(8) C(9) -175.3(3) ? . . . .
C(8) N(1) C(1) C(2) 52.0(3) ? . . . .
C(1) N(1) C(15) C(16) 79.8(3) ? . . . .
C(15) N(1) C(1) C(2) 172.1(2) ? . . . .
C(8) N(1) C(15) C(16) -164.9(2) ? . . . .
C(15) N(1) C(8) C(9) 70.6(3) ? . . . .
Ni(1) N(2) C(3) C(2) 27.0(3) ? . . . .
Ni(1) N(2) C(3) C(4) -157.37(19) ? . . . .
Ni(1) N(2) C(7) C(6) 159.6(2) ? . . . .
C(3) N(2) C(7) C(6) -3.6(3) ? . . . .
C(7) N(2) C(3) C(2) -171.7(2) ? . . . .
C(7) N(2) C(3) C(4) 3.9(3) ? . . . .
Ni(1) N(3) C(10) C(9) 6.6(4) ? . . . .
Ni(1) N(3) C(10) C(11) -175.5(2) ? . . . .
Ni(1) N(3) C(14) C(13) 175.5(2) ? . . . .
C(10) N(3) C(14) C(13) -0.6(4) ? . . . .
C(14) N(3) C(10) C(9) -177.7(2) ? . . . .
C(14) N(3) C(10) C(11) 0.2(4) ? . . . .
Ni(1) N(4) C(17) C(16) -7.1(3) ? . . . .
Ni(1) N(4) C(17) C(18) 174.07(19) ? . . . .
Ni(1) N(4) C(21) C(20) -175.1(2) ? . . . .
C(17) N(4) C(21) C(20) -0.6(4) ? . . . .
C(21) N(4) C(17) C(16) 178.6(2) ? . . . .
C(21) N(4) C(17) C(18) -0.3(3) ? . . . .
N(1) C(1) C(2) C(3) 53.8(3) ? . . . .
C(1) C(2) C(3) N(2) -28.6(4) ? . . . .
C(1) C(2) C(3) C(4) 155.6(2) ? . . . .
N(2) C(3) C(4) C(5) -1.6(3) ? . . . .
C(2) C(3) C(4) C(5) 174.1(2) ? . . . .
C(3) C(4) C(5) C(6) -1.2(3) ? . . . .
C(4) C(5) C(6) C(7) 1.6(4) ? . . . .
C(5) C(6) C(7) N(2) 0.9(4) ? . . . .
N(1) C(8) C(9) C(10) 73.7(4) ? . . . .
C(8) C(9) C(10) N(3) -41.0(4) ? . . . .
C(8) C(9) C(10) C(11) 141.1(3) ? . . . .
N(3) C(10) C(11) C(12) 1.2(5) ? . . . .
C(9) C(10) C(11) C(12) 179.1(3) ? . . . .
C(10) C(11) C(12) C(13) -2.2(5) ? . . . .
C(11) C(12) C(13) C(14) 1.9(5) ? . . . .
C(12) C(13) C(14) N(3) -0.5(5) ? . . . .
N(1) C(15) C(16) C(17) 79.8(4) ? . . . .
C(15) C(16) C(17) N(4) -51.6(4) ? . . . .
C(15) C(16) C(17) C(18) 127.2(3) ? . . . .
N(4) C(17) C(18) C(19) 1.6(4) ? . . . .
C(16) C(17) C(18) C(19) -177.2(2) ? . . . .
C(17) C(18) C(19) C(20) -2.1(4) ? . . . .
C(18) C(19) C(20) C(21) 1.2(4) ? . . . .
C(19) C(20) C(21) N(4) 0.1(3) ? . . . .
C(25) C(24) C(29) C(28) 1.8(4) ? . . . .
C(29) C(24) C(25) C(26) -1.7(4) ? . . . .
C(25) C(24) B(1) C(30) -117.1(2) ? . . . .
C(25) C(24) B(1) C(36) 122.6(2) ? . . . .
C(25) C(24) B(1) C(42) 2.9(3) ? . . . .
B(1) C(24) C(25) C(26) 178.1(2) ? . . . .
C(29) C(24) B(1) C(30) 62.7(3) ? . . . .
C(29) C(24) B(1) C(36) -57.6(3) ? . . . .
C(29) C(24) B(1) C(42) -177.3(2) ? . . . .
B(1) C(24) C(29) C(28) -178.0(2) ? . . . .
C(24) C(25) C(26) C(27) -0.0(4) ? . . . .
C(25) C(26) C(27) C(28) 1.7(4) ? . . . .
C(26) C(27) C(28) C(29) -1.6(4) ? . . . .
C(27) C(28) C(29) C(24) -0.2(4) ? . . . .
C(31) C(30) C(35) C(34) 0.2(4) ? . . . .
C(35) C(30) C(31) C(32) -0.3(4) ? . . . .
C(31) C(30) B(1) C(24) -4.3(4) ? . . . .
C(31) C(30) B(1) C(36) 112.9(3) ? . . . .
C(31) C(30) B(1) C(42) -123.6(2) ? . . . .
B(1) C(30) C(31) C(32) 177.6(2) ? . . . .
C(35) C(30) B(1) C(24) 173.4(2) ? . . . .
C(35) C(30) B(1) C(36) -69.4(3) ? . . . .
C(35) C(30) B(1) C(42) 54.1(3) ? . . . .
B(1) C(30) C(35) C(34) -177.8(3) ? . . . .
C(30) C(31) C(32) C(33) 0.2(4) ? . . . .
C(31) C(32) C(33) C(34) -0.1(4) ? . . . .
C(32) C(33) C(34) C(35) -0.0(4) ? . . . .
C(33) C(34) C(35) C(30) -0.0(4) ? . . . .
C(37) C(36) C(41) C(40) 1.7(3) ? . . . .
C(41) C(36) C(37) C(38) 0.3(3) ? . . . .
C(37) C(36) B(1) C(24) 131.4(2) ? . . . .
C(37) C(36) B(1) C(30) 11.5(3) ? . . . .
C(37) C(36) B(1) C(42) -110.9(2) ? . . . .
B(1) C(36) C(37) C(38) -177.5(2) ? . . . .
C(41) C(36) B(1) C(24) -46.3(2) ? . . . .
C(41) C(36) B(1) C(30) -166.2(2) ? . . . .
C(41) C(36) B(1) C(42) 71.4(2) ? . . . .
B(1) C(36) C(41) C(40) 179.6(2) ? . . . .
C(36) C(37) C(38) C(39) -1.6(3) ? . . . .
C(37) C(38) C(39) C(40) 1.0(3) ? . . . .
C(38) C(39) C(40) C(41) 0.9(3) ? . . . .
C(39) C(40) C(41) C(36) -2.3(3) ? . . . .
C(43) C(42) C(47) C(46) -3.0(4) ? . . . .
C(47) C(42) C(43) C(44) 1.8(4) ? . . . .
C(43) C(42) B(1) C(24) 80.8(3) ? . . . .
C(43) C(42) B(1) C(30) -158.7(2) ? . . . .
C(43) C(42) B(1) C(36) -35.4(3) ? . . . .
B(1) C(42) C(43) C(44) -171.9(3) ? . . . .
C(47) C(42) B(1) C(24) -92.5(3) ? . . . .
C(47) C(42) B(1) C(30) 28.0(3) ? . . . .
C(47) C(42) B(1) C(36) 151.3(2) ? . . . .
B(1) C(42) C(47) C(46) 170.9(3) ? . . . .
C(42) C(43) C(44) C(45) 0.2(4) ? . . . .
C(43) C(44) C(45) C(46) -1.2(5) ? . . . .
C(44) C(45) C(46) C(47) 0.0(4) ? . . . .
C(45) C(46) C(47) C(42) 2.1(5) ? . . . .
